data_1552187
loop_
_publ_author_name
'Zhu, Yu'
'Zhang, Lei'
'Zhang, Jian'

_publ_section_title
;
 Assembly of High-Nuclearity Sn26, Sn34-Oxo Clusters: Solvent Strategy and
 Inorganic Sn Incorporation
;
_journal_name_full 'Chemical Science'
_journal_paper_doi 10.1039/C9SC02503K
_journal_year 2019
_chemical_formula_sum 'C114 H272 Cl4 N32 O74 Sn26'
_chemical_formula_weight 6503.36
_space_group_crystal_system triclinic
_space_group_IT_number 2
_space_group_name_Hall '-P 1'
_space_group_name_H-M_alt 'P -1'
_symmetry_space_group_name_Hall '-P 1'
_symmetry_space_group_name_H-M 'P -1'
_atom_sites_solution_hydrogens geom
_audit_creation_method SHELXL-2016/6
_audit_update_record
;
2019-08-01 deposited with the CCDC.    2019-08-12 downloaded from the CCDC.
;
_cell_angle_alpha 73.021(8)
_cell_angle_beta 89.189(10)
_cell_angle_gamma 68.918(11)
_cell_formula_units_Z 1
_cell_length_a 16.154(13)
_cell_length_b 18.360(16)
_cell_length_c 23.56(2)
_cell_measurement_reflns_used 16509
_cell_measurement_temperature 293(2)
_cell_measurement_theta_max 27.5126
_cell_measurement_theta_min 2.4035
_cell_volume 6203(9)
_computing_structure_refinement 'SHELXL-2016/6 (Sheldrick, 2016)'
_diffrn_ambient_temperature 293(2)
_diffrn_measured_fraction_theta_full 0.996
_diffrn_measured_fraction_theta_max 0.970
_diffrn_measurement_device_type UltraX-Saturn724+
_diffrn_measurement_method CCD_Profile_fitting
_diffrn_radiation_type MoK\a
_diffrn_radiation_wavelength 0.71073
_diffrn_reflns_av_R_equivalents 0.0963
_diffrn_reflns_av_unetI/netI 0.1280
_diffrn_reflns_Laue_measured_fraction_full 0.996
_diffrn_reflns_Laue_measured_fraction_max 0.970
_diffrn_reflns_limit_h_max 20
_diffrn_reflns_limit_h_min -20
_diffrn_reflns_limit_k_max 23
_diffrn_reflns_limit_k_min -23
_diffrn_reflns_limit_l_max 30
_diffrn_reflns_limit_l_min -30
_diffrn_reflns_number 69435
_diffrn_reflns_point_group_measured_fraction_full 0.996
_diffrn_reflns_point_group_measured_fraction_max 0.970
_diffrn_reflns_theta_full 25.242
_diffrn_reflns_theta_max 27.331
_diffrn_reflns_theta_min 2.502
_exptl_absorpt_coefficient_mu 2.677
_exptl_absorpt_correction_T_max 1.0000
_exptl_absorpt_correction_T_min 0.8053
_exptl_absorpt_correction_type multi-scan
_exptl_absorpt_process_details 'SADABS (Sheldrick, 1996)'
_exptl_crystal_colour Colorless
_exptl_crystal_density_diffrn 1.741
_exptl_crystal_density_method 'not measured'
_exptl_crystal_description Prism
_exptl_crystal_F_000 3140
_exptl_crystal_size_max 0.2000
_exptl_crystal_size_mid 0.2000
_exptl_crystal_size_min 0.2000
_refine_diff_density_max 1.232
_refine_diff_density_min -0.719
_refine_diff_density_rms 0.136
_refine_ls_extinction_method none
_refine_ls_goodness_of_fit_ref 1.137
_refine_ls_hydrogen_treatment constr
_refine_ls_matrix_type full
_refine_ls_number_parameters 1352
_refine_ls_number_reflns 27189
_refine_ls_number_restraints 2246
_refine_ls_restrained_S_all 1.116
_refine_ls_R_factor_all 0.1443
_refine_ls_R_factor_gt 0.0873
_refine_ls_shift/su_max 0.005
_refine_ls_shift/su_mean 0.000
_refine_ls_structure_factor_coef Fsqd
_refine_ls_weighting_details 'w=1/[\s^2^(Fo^2^)+29.0000P] where P=(Fo^2^+2Fc^2^)/3'
_refine_ls_weighting_scheme calc
_refine_ls_wR_factor_gt 0.1262
_refine_ls_wR_factor_ref 0.1425
_reflns_Friedel_coverage 0.000
_reflns_number_gt 15808
_reflns_number_total 27189
_reflns_threshold_expression 'I > 2\s(I)'
_cod_data_source_file c9sc02503k2.cif
_cod_data_source_block x_sq_CCDC4
_cod_depositor_comments
;
The following automatic conversions were performed:

'_exptl_absorpt_correction_type' value 'Multi-scan' changed to
'multi-scan' according to
/home/data/users/saulius/crontab/automatic-downloads/rss-feeds/RSC/lib/dictionaries/cif_core.dic
dictionary named 'cif_core.dic' version 2.4.2 from 2011-04-26.

Automatic conversion script
Id: cif_fix_values 4973 2017-02-22 13:04:09Z antanas 
;
_cod_original_cell_volume 6204(9)
_cod_database_code 1552187
_shelx_shelxl_version_number 2016/6
_shelx_space_group_comment
;
The symmetry employed for this shelxl refinement is uniquely defined
by the following loop, which should always be used as a source of
symmetry information in preference to the above space-group names.
They are only intended as comments.
;

loop_
_space_group_symop_operation_xyz
'x, y, z'
'-x, -y, -z'

loop_
_atom_site_label
_atom_site_type_symbol
_atom_site_fract_x
_atom_site_fract_y
_atom_site_fract_z
_atom_site_U_iso_or_equiv
_atom_site_adp_type
_atom_site_occupancy
_atom_site_site_symmetry_order
_atom_site_calc_flag
_atom_site_refinement_flags_posn
_atom_site_refinement_flags_adp
_atom_site_refinement_flags_occupancy
_atom_site_disorder_assembly
_atom_site_disorder_group
Sn1 Sn 0.32215(5) 0.49645(5) 0.16390(3) 0.0538(2) Uani 1 1 d . . . . .
Sn2 Sn 0.39898(5) 0.50839(5) 0.00729(3) 0.04749(19) Uani 1 1 d . . . . .
Sn3 Sn 0.53027(5) 0.48846(5) 0.14575(3) 0.0487(2) Uani 1 1 d . . . . .
Sn4 Sn 0.45673(6) 0.47387(6) 0.29784(3) 0.0643(2) Uani 1 1 d . . . . .
Sn5 Sn 0.67039(6) 0.45523(6) 0.28320(4) 0.0694(3) Uani 1 1 d . . . . .
Sn6 Sn 0.74400(5) 0.46090(5) 0.13425(3) 0.0574(2) Uani 1 1 d . . . . .
Sn7 Sn 0.70877(5) 0.29018(5) 0.12748(3) 0.0558(2) Uani 1 1 d . . . . .
Sn8 Sn 0.75930(6) 0.12237(6) 0.27765(4) 0.0786(3) Uani 1 1 d . . . . .
Sn9 Sn 0.44804(5) 0.31218(5) 0.14638(3) 0.0520(2) Uani 1 1 d . . . . .
Sn10 Sn 0.81947(6) 0.28273(6) 0.26941(4) 0.0739(3) Uani 1 1 d . . . . .
Sn11 Sn 0.39307(6) 0.31864(6) 0.29943(3) 0.0631(2) Uani 1 1 d . . . . .
Sn12 Sn 0.54445(6) 0.14048(6) 0.29406(4) 0.0717(3) Uani 1 1 d . . . . .
Sn13 Sn 0.62722(6) 0.26811(6) 0.35471(4) 0.0767(3) Uani 1 1 d D U . . .
Cl1 Cl 0.3567(4) 0.7348(3) 0.0515(2) 0.153(2) Uani 1 1 d . . . . .
Cl2 Cl 0.1168(2) 0.6000(3) 0.00327(17) 0.1166(16) Uani 1 1 d . . . . .
O1 O 0.5524(4) 0.4686(5) 0.2355(3) 0.056(2) Uani 1 1 d . . . . .
O3 O 0.4668(5) 0.2596(4) 0.2395(3) 0.057(2) Uani 1 1 d . . . . .
O4 O 0.6158(4) 0.5569(5) 0.1356(3) 0.057(2) Uani 1 1 d . . . . .
O5 O 0.5051(4) 0.5177(4) 0.0525(3) 0.0434(17) Uani 1 1 d . . . . .
O6 O 0.8257(5) 0.1654(6) 0.3319(4) 0.091(3) Uani 1 1 d . . . . .
O7 O 0.4035(4) 0.5756(4) 0.1515(3) 0.058(2) Uani 1 1 d . . . . .
O8 O 0.6470(5) 0.1106(5) 0.2337(3) 0.079(3) Uani 1 1 d . . . . .
O9 O 0.4770(5) 0.1970(5) 0.3573(3) 0.077(3) Uani 1 1 d . . . . .
O10 O 0.2982(4) 0.4958(4) -0.0399(3) 0.0545(19) Uani 1 1 d . . . . .
O11 O 0.3074(4) 0.5385(4) 0.0676(3) 0.0512(19) Uani 1 1 d . . . . .
O12 O 0.3514(4) 0.6347(4) -0.0366(3) 0.0553(19) Uani 1 1 d . . . . .
O14 O 0.4519(4) 0.4192(4) 0.1563(3) 0.0460(17) Uani 1 1 d . . . . .
O15 O 0.4343(4) 0.3826(4) 0.0520(3) 0.0502(18) Uani 1 1 d . . . . .
O16 O 0.3609(5) 0.4456(5) 0.2561(3) 0.060(2) Uani 1 1 d . . . . .
O17 O 0.6504(4) 0.4012(4) 0.1428(3) 0.0489(18) Uani 1 1 d . . . . .
O18 O 0.8152(4) 0.3424(5) 0.1228(3) 0.063(2) Uani 1 1 d . . . . .
O21 O 0.3109(4) 0.3844(4) 0.1595(3) 0.059(2) Uani 1 1 d . . . . .
O23 O 0.6426(5) 0.1842(5) 0.3127(3) 0.069(2) Uani 1 1 d . . . . .
O24 O 0.5807(5) 0.4449(5) 0.3513(3) 0.077(3) Uani 1 1 d . . . . .
O25 O 0.7023(5) 0.3273(5) 0.3097(3) 0.066(2) Uani 1 1 d . . . . .
O27 O 0.5900(5) 0.2628(4) 0.1449(3) 0.059(2) Uani 1 1 d . . . . .
O28 O 0.5030(5) 0.3448(5) 0.3218(3) 0.069(2) Uani 1 1 d . . . . .
O29 O 0.7676(5) 0.4124(5) 0.2272(3) 0.062(2) Uani 1 1 d . . . . .
O30 O 0.3529(6) 0.3440(7) 0.3845(4) 0.091(3) Uani 1 1 d . . . . .
O31 O 0.4010(6) 0.4488(6) 0.3863(4) 0.086(3) Uani 1 1 d . . . . .
O32 O 0.7691(6) 0.0206(6) 0.3592(4) 0.110(4) Uani 1 1 d . . . . .
O33 O 0.6224(6) 0.0337(6) 0.3734(4) 0.100(3) Uani 1 1 d . . . . .
O36 O 0.7541(5) 0.2361(5) 0.2199(3) 0.067(2) Uani 1 1 d . . . . .
O34 O 0.7746(7) 0.4186(7) 0.3597(4) 0.099(3) Uani 1 1 d . . . . .
O35 O 0.8787(6) 0.3037(7) 0.3490(4) 0.104(4) Uani 1 1 d . . . . .
C1 C 0.1891(7) 0.5832(7) 0.1663(5) 0.074(4) Uani 1 1 d D . . . .
H1A H 0.146310 0.569691 0.147146 0.088 Uiso 0.368(4) 1 calc R U P A 1
H1B H 0.177331 0.575539 0.207649 0.088 Uiso 0.368(4) 1 calc R U P A 1
H1C H 0.146852 0.571597 0.144968 0.088 Uiso 0.632(4) 1 calc R U P A 2
H1D H 0.175979 0.572774 0.207506 0.088 Uiso 0.632(4) 1 calc R U P A 2
C2 C 0.173(3) 0.6725(16) 0.137(6) 0.127(9) Uani 0.368(4) 1 d D U P A 1
H2A H 0.195513 0.679845 0.098325 0.153 Uiso 0.368(4) 1 calc R U P A 1
H2B H 0.204177 0.690848 0.161375 0.153 Uiso 0.368(4) 1 calc R U P A 1
C3 C 0.074(3) 0.7230(17) 0.130(3) 0.130(10) Uani 0.368(4) 1 d D U P A 1
H3A H 0.040681 0.698074 0.112907 0.156 Uiso 0.368(4) 1 calc R U P A 1
H3B H 0.053148 0.725725 0.168407 0.156 Uiso 0.368(4) 1 calc R U P A 1
C4 C 0.059(3) 0.8084(19) 0.089(2) 0.159(12) Uani 0.368(4) 1 d D U P A 1
H4A H -0.003866 0.841684 0.083578 0.239 Uiso 0.368(4) 1 calc R U P A 1
H4B H 0.091233 0.832605 0.106145 0.239 Uiso 0.368(4) 1 calc R U P A 1
H4C H 0.078816 0.805064 0.050867 0.239 Uiso 0.368(4) 1 calc R U P A 1
C2B C 0.173(2) 0.6724(10) 0.141(3) 0.122(7) Uani 0.632(4) 1 d D U P A 2
H2C H 0.173828 0.686547 0.098079 0.147 Uiso 0.632(4) 1 calc R U P A 2
H2D H 0.219683 0.683960 0.157341 0.147 Uiso 0.632(4) 1 calc R U P A 2
C3B C 0.0825(18) 0.7242(11) 0.1559(15) 0.137(9) Uani 0.632(4) 1 d D U P A 2
H3C H 0.034658 0.715725 0.137619 0.164 Uiso 0.632(4) 1 calc R U P A 2
H3D H 0.079777 0.709141 0.198677 0.164 Uiso 0.632(4) 1 calc R U P A 2
C4B C 0.073(2) 0.8130(12) 0.1315(13) 0.163(10) Uani 0.632(4) 1 d D U P A 2
H4D H 0.017212 0.847585 0.140019 0.244 Uiso 0.632(4) 1 calc R U P A 2
H4E H 0.121023 0.820553 0.149917 0.244 Uiso 0.632(4) 1 calc R U P A 2
H4F H 0.076114 0.827107 0.089142 0.244 Uiso 0.632(4) 1 calc R U P A 2
C13 C 0.3870(13) 0.6017(9) 0.2901(8) 0.147(6) Uani 1 1 d D U . . .
H13A H 0.427467 0.617934 0.309051 0.176 Uiso 0.368(4) 1 calc R U P A 1
H13B H 0.379516 0.631792 0.247910 0.176 Uiso 0.368(4) 1 calc R U P A 1
H13C H 0.327025 0.616518 0.272523 0.176 Uiso 0.632(4) 1 calc R U P A 2
H13D H 0.381693 0.604602 0.330477 0.176 Uiso 0.632(4) 1 calc R U P A 2
C14 C 0.300(2) 0.633(2) 0.313(2) 0.184(9) Uani 0.368(4) 1 d D U P A 1
H14A H 0.306231 0.615498 0.355971 0.220 Uiso 0.368(4) 1 calc R U P A 1
H14B H 0.258406 0.612869 0.299295 0.220 Uiso 0.368(4) 1 calc R U P A 1
C15 C 0.264(2) 0.727(2) 0.289(2) 0.190(9) Uani 0.368(4) 1 d D U P A 1
H15A H 0.250511 0.745688 0.245795 0.228 Uiso 0.368(4) 1 calc R U P A 1
H15B H 0.209505 0.750474 0.306262 0.228 Uiso 0.368(4) 1 calc R U P A 1
C16 C 0.336(4) 0.754(3) 0.306(3) 0.198(13) Uani 0.368(4) 1 d D U P A 1
H16A H 0.316130 0.813049 0.291711 0.297 Uiso 0.368(4) 1 calc R U P A 1
H16B H 0.348534 0.735785 0.348581 0.297 Uiso 0.368(4) 1 calc R U P A 1
H16C H 0.389344 0.731021 0.288402 0.297 Uiso 0.368(4) 1 calc R U P A 1
C14B C 0.4168(18) 0.6676(13) 0.2578(14) 0.183(8) Uani 0.632(4) 1 d D U P A 2
H14C H 0.435105 0.659681 0.219976 0.219 Uiso 0.632(4) 1 calc R U P A 2
H14D H 0.468711 0.663444 0.280677 0.219 Uiso 0.632(4) 1 calc R U P A 2
C15B C 0.346(2) 0.7536(12) 0.2460(16) 0.184(8) Uani 0.632(4) 1 d D U P A 2
H15C H 0.336705 0.767750 0.282756 0.221 Uiso 0.632(4) 1 calc R U P A 2
H15D H 0.290149 0.756522 0.229331 0.221 Uiso 0.632(4) 1 calc R U P A 2
C16B C 0.382(2) 0.8123(15) 0.2015(15) 0.241(12) Uani 0.632(4) 1 d D U P A 2
H16D H 0.339325 0.867474 0.192663 0.361 Uiso 0.632(4) 1 calc R U P A 2
H16E H 0.437334 0.808637 0.218541 0.361 Uiso 0.632(4) 1 calc R U P A 2
H16F H 0.391016 0.797467 0.165388 0.361 Uiso 0.632(4) 1 calc R U P A 2
C17 C 0.6653(11) 0.5824(9) 0.2683(8) 0.122(5) Uani 1 1 d D U . . .
H17A H 0.668389 0.608184 0.226495 0.147 Uiso 0.368(4) 1 calc R U P A 1
H17B H 0.610322 0.615285 0.280355 0.147 Uiso 0.368(4) 1 calc R U P A 1
H17C H 0.622418 0.618880 0.234260 0.147 Uiso 0.632(4) 1 calc R U P A 2
H17D H 0.643774 0.599256 0.302870 0.147 Uiso 0.632(4) 1 calc R U P A 2
C18 C 0.745(2) 0.575(2) 0.306(2) 0.165(9) Uani 0.368(4) 1 d D U P A 1
H18A H 0.742781 0.547433 0.347578 0.198 Uiso 0.368(4) 1 calc R U P A 1
H18B H 0.799954 0.542893 0.293252 0.198 Uiso 0.368(4) 1 calc R U P A 1
C19 C 0.744(3) 0.660(3) 0.299(2) 0.161(9) Uani 0.368(4) 1 d D U P A 1
H19A H 0.767613 0.680582 0.262195 0.194 Uiso 0.368(4) 1 calc R U P A 1
H19B H 0.780217 0.659206 0.332087 0.194 Uiso 0.368(4) 1 calc R U P A 1
C20 C 0.647(3) 0.715(2) 0.298(2) 0.179(12) Uani 0.368(4) 1 d D U P A 1
H20A H 0.643399 0.769777 0.293941 0.268 Uiso 0.368(4) 1 calc R U P A 1
H20B H 0.612352 0.715453 0.265449 0.268 Uiso 0.368(4) 1 calc R U P A 1
H20C H 0.624893 0.694183 0.334991 0.268 Uiso 0.368(4) 1 calc R U P A 1
C18B C 0.7548(15) 0.5932(15) 0.2574(14) 0.151(7) Uani 0.632(4) 1 d D U P A 2
H18C H 0.797518 0.559087 0.292009 0.181 Uiso 0.632(4) 1 calc R U P A 2
H18D H 0.777808 0.575332 0.223480 0.181 Uiso 0.632(4) 1 calc R U P A 2
C19B C 0.7447(16) 0.6815(14) 0.2455(15) 0.161(8) Uani 0.632(4) 1 d D U P A 2
H19C H 0.707927 0.704533 0.273591 0.193 Uiso 0.632(4) 1 calc R U P A 2
H19D H 0.716558 0.713720 0.205438 0.193 Uiso 0.632(4) 1 calc R U P A 2
C20B C 0.8401(17) 0.6826(17) 0.2528(14) 0.184(10) Uani 0.632(4) 1 d D U P A 2
H20D H 0.836019 0.738081 0.245564 0.276 Uiso 0.632(4) 1 calc R U P A 2
H20E H 0.867214 0.650606 0.292660 0.276 Uiso 0.632(4) 1 calc R U P A 2
H20F H 0.875806 0.659752 0.224806 0.276 Uiso 0.632(4) 1 calc R U P A 2
C21 C 0.8400(8) 0.5222(8) 0.1208(6) 0.084(4) Uani 1 1 d D . . . .
H21A H 0.882171 0.499024 0.156232 0.101 Uiso 0.368(4) 1 calc R U P A 1
H21B H 0.873164 0.510656 0.087797 0.101 Uiso 0.368(4) 1 calc R U P A 1
H21C H 0.864474 0.516979 0.159828 0.101 Uiso 0.632(4) 1 calc R U P A 2
H21D H 0.888762 0.492398 0.101927 0.101 Uiso 0.632(4) 1 calc R U P A 2
C22 C 0.798(2) 0.6149(14) 0.108(3) 0.150(10) Uani 0.368(4) 1 d D U P A 1
H22A H 0.764532 0.627796 0.140576 0.180 Uiso 0.368(4) 1 calc R U P A 1
H22B H 0.758102 0.639612 0.071710 0.180 Uiso 0.368(4) 1 calc R U P A 1
C23 C 0.873(3) 0.6486(18) 0.102(3) 0.149(10) Uani 0.368(4) 1 d D U P A 1
H23A H 0.904934 0.638252 0.067898 0.179 Uiso 0.368(4) 1 calc R U P A 1
H23B H 0.914490 0.622521 0.137295 0.179 Uiso 0.368(4) 1 calc R U P A 1
C24 C 0.829(3) 0.7410(18) 0.092(3) 0.168(13) Uani 0.368(4) 1 d D U P A 1
H24A H 0.873668 0.764494 0.087337 0.253 Uiso 0.368(4) 1 calc R U P A 1
H24B H 0.787647 0.766058 0.056208 0.253 Uiso 0.368(4) 1 calc R U P A 1
H24C H 0.797159 0.750400 0.125282 0.253 Uiso 0.368(4) 1 calc R U P A 1
C22B C 0.8070(16) 0.6130(11) 0.0840(13) 0.125(8) Uani 0.632(4) 1 d D U P A 2
H22C H 0.781840 0.620391 0.044649 0.150 Uiso 0.632(4) 1 calc R U P A 2
H22D H 0.760759 0.645137 0.103259 0.150 Uiso 0.632(4) 1 calc R U P A 2
C23B C 0.8851(18) 0.6421(14) 0.0785(15) 0.150(9) Uani 0.632(4) 1 d D U P A 2
H23C H 0.931691 0.609966 0.059553 0.180 Uiso 0.632(4) 1 calc R U P A 2
H23D H 0.909753 0.635889 0.117741 0.180 Uiso 0.632(4) 1 calc R U P A 2
C24B C 0.849(2) 0.7335(14) 0.0405(14) 0.170(10) Uani 0.632(4) 1 d D U P A 2
H24D H 0.897159 0.753492 0.036272 0.255 Uiso 0.632(4) 1 calc R U P A 2
H24E H 0.825281 0.738947 0.001757 0.255 Uiso 0.632(4) 1 calc R U P A 2
H24F H 0.803434 0.764761 0.059703 0.255 Uiso 0.632(4) 1 calc R U P A 2
C25 C 0.7807(7) 0.1848(8) 0.0964(6) 0.083(4) Uani 1 1 d D . . . .
H25C H 0.780433 0.135506 0.126076 0.099 Uiso 1 1 calc R U . . .
H25D H 0.747987 0.190752 0.060027 0.099 Uiso 1 1 calc R U . . .
C26 C 0.8768(10) 0.1726(11) 0.0842(9) 0.160(7) Uani 1 1 d D U . . .
H26A H 0.910251 0.169084 0.119372 0.192 Uiso 1 1 calc R U . . .
H26B H 0.878359 0.218818 0.051758 0.192 Uiso 1 1 calc R U . . .
C27 C 0.9186(11) 0.0933(12) 0.0675(11) 0.202(9) Uani 1 1 d D U . . .
H27A H 0.889449 0.098325 0.030104 0.242 Uiso 1 1 calc R U . . .
H27B H 0.913098 0.047349 0.098281 0.242 Uiso 1 1 calc R U . . .
C28 C 1.0178(11) 0.0807(13) 0.0616(11) 0.240(11) Uani 1 1 d D U . . .
H28A H 1.047292 0.031494 0.051173 0.360 Uiso 1 1 calc R U . . .
H28B H 1.022046 0.126741 0.031144 0.360 Uiso 1 1 calc R U . . .
H28C H 1.045566 0.076044 0.098947 0.360 Uiso 1 1 calc R U . . .
C29 C 0.8676(14) 0.0316(14) 0.2482(11) 0.229(9) Uani 1 1 d D U . . .
H29A H 0.842722 -0.002154 0.234755 0.275 Uiso 1 1 calc R U . . .
H29B H 0.890004 0.060697 0.214143 0.275 Uiso 1 1 calc R U . . .
C30 C 0.9434(17) -0.0229(15) 0.2938(10) 0.290(10) Uani 1 1 d D U . . .
H30C H 0.922859 -0.051373 0.329200 0.348 Uiso 1 1 calc R U . . .
H30D H 0.973936 0.008443 0.304999 0.348 Uiso 1 1 calc DR U . . .
C31 C 1.0079(17) -0.0863(14) 0.2643(13) 0.297(10) Uani 1 1 d D U . . .
H31C H 1.027069 -0.142104 0.290814 0.357 Uiso 1 1 calc R U . . .
H31D H 0.980296 -0.082982 0.226838 0.357 Uiso 1 1 calc R U . . .
C32 C 1.0864(18) -0.0552(19) 0.2545(14) 0.358(13) Uani 1 1 d D U . . .
H32D H 1.131568 -0.089030 0.236318 0.537 Uiso 1 1 calc R U . . .
H32E H 1.064826 0.000508 0.228873 0.537 Uiso 1 1 calc R U . . .
H32F H 1.111124 -0.058014 0.292199 0.537 Uiso 1 1 calc R U . . .
C33 C 0.4279(9) 0.2114(9) 0.1228(6) 0.101(4) Uani 1 1 d D U . . .
H33A H 0.461131 0.203133 0.089145 0.121 Uiso 0.368(4) 1 calc R U P A 1
H33B H 0.454004 0.161673 0.156118 0.121 Uiso 0.368(4) 1 calc R U P A 1
H33C H 0.438087 0.217730 0.081307 0.121 Uiso 0.632(4) 1 calc R U P A 2
H33D H 0.473115 0.160092 0.146450 0.121 Uiso 0.632(4) 1 calc R U P A 2
C34 C 0.3338(16) 0.222(2) 0.107(2) 0.138(7) Uani 0.368(4) 1 d D U P A 1
H34A H 0.300911 0.277897 0.083323 0.165 Uiso 0.368(4) 1 calc R U P A 1
H34B H 0.305239 0.210794 0.143708 0.165 Uiso 0.368(4) 1 calc R U P A 1
C35 C 0.331(3) 0.163(3) 0.0731(16) 0.142(7) Uani 0.368(4) 1 d D U P A 1
H35A H 0.270540 0.176898 0.057729 0.171 Uiso 0.368(4) 1 calc R U P A 1
H35B H 0.366823 0.168701 0.039604 0.171 Uiso 0.368(4) 1 calc R U P A 1
C36 C 0.369(3) 0.077(2) 0.115(2) 0.162(11) Uani 0.368(4) 1 d D U P A 1
H36A H 0.367397 0.039246 0.093997 0.242 Uiso 0.368(4) 1 calc R U P A 1
H36B H 0.428854 0.063579 0.129751 0.242 Uiso 0.368(4) 1 calc R U P A 1
H36C H 0.332899 0.071749 0.147813 0.242 Uiso 0.368(4) 1 calc R U P A 1
C34B C 0.3376(14) 0.2045(16) 0.1314(14) 0.134(7) Uani 0.632(4) 1 d D U P A 2
H34C H 0.291958 0.252525 0.104638 0.161 Uiso 0.632(4) 1 calc R U P A 2
H34D H 0.324081 0.202056 0.172018 0.161 Uiso 0.632(4) 1 calc R U P A 2
C35B C 0.3372(15) 0.1278(15) 0.1190(14) 0.136(7) Uani 0.632(4) 1 d D U P A 2
H35C H 0.358979 0.126731 0.080549 0.163 Uiso 0.632(4) 1 calc R U P A 2
H35D H 0.377550 0.079660 0.149122 0.163 Uiso 0.632(4) 1 calc R U P A 2
C36B C 0.2464(16) 0.1241(18) 0.1190(14) 0.176(9) Uani 0.632(4) 1 d D U P A 2
H36D H 0.249183 0.074972 0.110977 0.264 Uiso 0.632(4) 1 calc R U P A 2
H36E H 0.225094 0.124006 0.157210 0.264 Uiso 0.632(4) 1 calc R U P A 2
H36F H 0.206530 0.171059 0.088663 0.264 Uiso 0.632(4) 1 calc R U P A 2
C37 C 0.9568(8) 0.2439(10) 0.2420(7) 0.121(5) Uani 1 1 d D U . . .
H37A H 0.963524 0.206965 0.218522 0.146 Uiso 0.632(4) 1 calc R U P A 1
H37B H 0.968279 0.291302 0.217903 0.146 Uiso 0.632(4) 1 calc R U P A 1
H37C H 0.951645 0.245191 0.200719 0.146 Uiso 0.368(4) 1 calc R U P A 2
H37D H 0.979985 0.285497 0.242821 0.146 Uiso 0.368(4) 1 calc R U P A 2
C38 C 1.0234(14) 0.1997(18) 0.2993(10) 0.147(7) Uani 0.632(4) 1 d D U P A 1
H38C H 1.019387 0.237590 0.321524 0.177 Uiso 0.368(4) 1 calc R U P A 1
H38D H 1.009469 0.154343 0.324684 0.177 Uiso 0.368(4) 1 calc R U P A 1
C39 C 1.1169(14) 0.168(3) 0.2805(15) 0.138(8) Uani 0.368(4) 1 d D U P A 1
H39C H 1.135695 0.213282 0.261325 0.165 Uiso 0.368(4) 1 calc R U P A 1
H39D H 1.119291 0.137052 0.253204 0.165 Uiso 0.368(4) 1 calc R U P A 1
C40 C 1.177(2) 0.112(3) 0.3401(18) 0.162(11) Uani 0.368(4) 1 d D U P A 1
H40D H 1.238050 0.089598 0.331710 0.242 Uiso 0.368(4) 1 calc R U P A 1
H40E H 1.173671 0.143751 0.366642 0.242 Uiso 0.368(4) 1 calc R U P A 1
H40F H 1.157374 0.068026 0.358575 0.242 Uiso 0.368(4) 1 calc R U P A 1
C38B C 1.0271(13) 0.1612(12) 0.2760(12) 0.155(7) Uani 0.632(4) 1 d D U P A 2
H38A H 1.005565 0.117744 0.277654 0.186 Uiso 0.632(4) 1 calc DR U P A 2
H38B H 1.039716 0.159799 0.316541 0.186 Uiso 0.632(4) 1 calc R U P A 2
C39B C 1.1122(13) 0.1486(17) 0.2438(11) 0.152(7) Uani 0.632(4) 1 d D U P A 2
H39A H 1.123332 0.199117 0.229596 0.183 Uiso 0.632(4) 1 calc R U P A 2
H39B H 1.108351 0.128776 0.210447 0.183 Uiso 0.632(4) 1 calc R U P A 2
C40B C 1.1863(15) 0.0826(19) 0.2938(14) 0.202(10) Uani 0.632(4) 1 d D U P A 2
H40A H 1.243094 0.070131 0.277977 0.304 Uiso 0.632(4) 1 calc R U P A 2
H40B H 1.188047 0.103397 0.326470 0.304 Uiso 0.632(4) 1 calc R U P A 2
H40C H 1.173189 0.033632 0.307478 0.304 Uiso 0.632(4) 1 calc R U P A 2
C41 C 0.2680(8) 0.3008(9) 0.2936(5) 0.083(4) Uani 1 1 d . . . . .
H41A H 0.265561 0.281527 0.259644 0.099 Uiso 1 1 calc R U . . .
H41B H 0.266577 0.258388 0.329165 0.099 Uiso 1 1 calc R U . . .
C42 C 0.1846(9) 0.3792(10) 0.2869(7) 0.106(6) Uani 1 1 d . . . . .
H42A H 0.185011 0.395732 0.322358 0.128 Uiso 1 1 calc R U . . .
H42B H 0.189003 0.422742 0.253296 0.128 Uiso 1 1 calc R U . . .
C43 C 0.0988(11) 0.3713(13) 0.2780(8) 0.142(7) Uani 1 1 d . . . . .
H43A H 0.095493 0.326608 0.311020 0.170 Uiso 1 1 calc R U . . .
H43B H 0.098118 0.356078 0.241962 0.170 Uiso 1 1 calc R U . . .
C44 C 0.0147(11) 0.4478(12) 0.2729(9) 0.169(9) Uani 1 1 d . . . . .
H44A H -0.037277 0.435962 0.267170 0.253 Uiso 1 1 calc R U . . .
H44B H 0.013133 0.462749 0.308759 0.253 Uiso 1 1 calc R U . . .
H44C H 0.015765 0.492308 0.239493 0.253 Uiso 1 1 calc R U . . .
C45 C 0.4694(13) 0.0665(11) 0.2824(9) 0.155(6) Uani 1 1 d D U . . .
H45A H 0.416241 0.103432 0.255652 0.186 Uiso 0.368(4) 1 calc R U P A 1
H45B H 0.505320 0.029290 0.261743 0.186 Uiso 0.368(4) 1 calc R U P A 1
H45C H 0.421551 0.073639 0.308032 0.186 Uiso 0.632(4) 1 calc R U P A 2
H45D H 0.442056 0.088608 0.241537 0.186 Uiso 0.632(4) 1 calc R U P A 2
C46 C 0.440(3) 0.017(3) 0.3351(14) 0.189(9) Uani 0.368(4) 1 d D U P A 1
H46A H 0.402499 0.052028 0.356174 0.227 Uiso 0.368(4) 1 calc R U P A 1
H46B H 0.492188 -0.022871 0.362162 0.227 Uiso 0.368(4) 1 calc R U P A 1
C47 C 0.390(4) -0.028(3) 0.315(2) 0.192(9) Uani 0.368(4) 1 d D U P A 1
H47A H 0.430423 -0.080555 0.311656 0.231 Uiso 0.368(4) 1 calc R U P A 1
H47B H 0.356700 0.004207 0.275743 0.231 Uiso 0.368(4) 1 calc R U P A 1
C48 C 0.326(3) -0.042(4) 0.361(2) 0.218(12) Uani 0.368(4) 1 d D U P A 1
H48A H 0.292061 -0.069968 0.349808 0.327 Uiso 0.368(4) 1 calc R U P A 1
H48B H 0.359060 -0.073924 0.399139 0.327 Uiso 0.368(4) 1 calc R U P A 1
H48C H 0.285705 0.010414 0.363406 0.327 Uiso 0.368(4) 1 calc R U P A 1
C46B C 0.5197(17) -0.0228(14) 0.2948(16) 0.195(8) Uani 0.632(4) 1 d D U P A 2
H46C H 0.547834 -0.046508 0.335505 0.234 Uiso 0.632(4) 1 calc R U P A 2
H46D H 0.566004 -0.031758 0.268161 0.234 Uiso 0.632(4) 1 calc R U P A 2
C47B C 0.454(2) -0.0648(15) 0.2858(15) 0.195(8) Uani 0.632(4) 1 d D U P A 2
H47C H 0.452694 -0.068640 0.245665 0.234 Uiso 0.632(4) 1 calc R U P A 2
H47D H 0.394580 -0.035532 0.293864 0.234 Uiso 0.632(4) 1 calc R U P A 2
C48B C 0.498(2) -0.1515(17) 0.3331(16) 0.246(11) Uani 0.632(4) 1 d D U P A 2
H48D H 0.462698 -0.183750 0.331762 0.368 Uiso 0.632(4) 1 calc R U P A 2
H48E H 0.557144 -0.178403 0.324413 0.368 Uiso 0.632(4) 1 calc R U P A 2
H48F H 0.499562 -0.145599 0.372171 0.368 Uiso 0.632(4) 1 calc R U P A 2
C49 C 0.658(5) 0.220(2) 0.4517(11) 0.174(7) Uani 0.368(4) 1 d D U P A 1
H49A H 0.700159 0.239363 0.465332 0.209 Uiso 0.368(4) 1 calc R U P A 1
H49B H 0.604359 0.234689 0.472020 0.209 Uiso 0.368(4) 1 calc R U P A 1
C50 C 0.698(4) 0.129(2) 0.4604(14) 0.206(8) Uani 0.368(4) 1 d D U P A 1
H50A H 0.754734 0.115100 0.443897 0.247 Uiso 0.368(4) 1 calc R U P A 1
H50B H 0.658371 0.113013 0.440412 0.247 Uiso 0.368(4) 1 calc R U P A 1
C51 C 0.710(3) 0.085(3) 0.5280(16) 0.207(8) Uani 0.368(4) 1 d D U P A 1
H51A H 0.765012 0.083280 0.545998 0.248 Uiso 0.368(4) 1 calc R U P A 1
H51B H 0.713208 0.029174 0.535824 0.248 Uiso 0.368(4) 1 calc R U P A 1
C52 C 0.629(4) 0.135(4) 0.553(2) 0.222(11) Uani 0.368(4) 1 d D U P A 1
H52A H 0.632775 0.110677 0.595205 0.333 Uiso 0.368(4) 1 calc R U P A 1
H52B H 0.627020 0.190294 0.544520 0.333 Uiso 0.368(4) 1 calc R U P A 1
H52C H 0.575528 0.136513 0.534408 0.333 Uiso 0.368(4) 1 calc R U P A 1
C49B C 0.641(3) 0.220(2) 0.4522(9) 0.188(8) Uani 0.632(4) 1 d D U P A 2
H49C H 0.583858 0.238468 0.467825 0.226 Uiso 0.632(4) 1 calc R U P A 2
H49D H 0.665890 0.160226 0.465506 0.226 Uiso 0.632(4) 1 calc R U P A 2
C50B C 0.702(2) 0.253(2) 0.4705(11) 0.204(8) Uani 0.632(4) 1 d D U P A 2
H50C H 0.681787 0.312026 0.450554 0.244 Uiso 0.632(4) 1 calc R U P A 2
H50D H 0.761408 0.227937 0.459448 0.244 Uiso 0.632(4) 1 calc R U P A 2
C51B C 0.706(2) 0.237(2) 0.5395(12) 0.211(8) Uani 0.632(4) 1 d D U P A 2
H51C H 0.649286 0.237875 0.553896 0.253 Uiso 0.632(4) 1 calc R U P A 2
H51D H 0.723415 0.275958 0.551170 0.253 Uiso 0.632(4) 1 calc R U P A 2
C52B C 0.779(2) 0.148(2) 0.5629(14) 0.241(10) Uani 0.632(4) 1 d D U P A 2
H52D H 0.787397 0.131424 0.605723 0.361 Uiso 0.632(4) 1 calc R U P A 2
H52E H 0.760997 0.111014 0.550104 0.361 Uiso 0.632(4) 1 calc R U P A 2
H52F H 0.834481 0.148766 0.547402 0.361 Uiso 0.632(4) 1 calc R U P A 2
C53 C 0.3676(10) 0.3928(12) 0.4078(5) 0.099(6) Uani 1 1 d D . . . .
C54 C 0.3359(11) 0.3823(11) 0.4714(6) 0.139(7) Uani 1 1 d D U . . .
H54A H 0.274371 0.386500 0.469964 0.167 Uiso 0.368(4) 1 calc R U P A 1
H54B H 0.372130 0.328648 0.498016 0.167 Uiso 0.368(4) 1 calc R U P A 1
H54C H 0.273866 0.417712 0.468710 0.167 Uiso 0.632(4) 1 calc R U P A 2
H54D H 0.340969 0.326026 0.489686 0.167 Uiso 0.632(4) 1 calc R U P A 2
C56 C 0.7064(11) 0.0035(9) 0.3875(6) 0.102(5) Uani 1 1 d D U . . .
C57 C 0.7464(10) -0.0672(10) 0.4456(7) 0.146(7) Uani 1 1 d D U . . .
H57A H 0.798770 -0.109061 0.438280 0.175 Uiso 0.368(4) 1 calc R U P A 1
H57B H 0.764260 -0.047029 0.475210 0.175 Uiso 0.368(4) 1 calc R U P A 1
H57C H 0.773254 -0.118020 0.435911 0.175 Uiso 0.632(4) 1 calc R U P A 2
H57D H 0.793471 -0.058155 0.464227 0.175 Uiso 0.632(4) 1 calc R U P A 2
C59 C 0.8469(13) 0.3587(12) 0.3737(8) 0.104(6) Uani 1 1 d D U . . .
C60 C 0.8952(11) 0.3617(11) 0.4308(7) 0.148(7) Uani 1 1 d D U . . .
H60A H 0.932840 0.393482 0.419637 0.178 Uiso 0.368(4) 1 calc R U P A 1
H60B H 0.852518 0.384198 0.456411 0.178 Uiso 0.368(4) 1 calc R U P A 1
H60C H 0.888012 0.417851 0.426487 0.178 Uiso 0.632(4) 1 calc R U P A 2
H60D H 0.868167 0.341943 0.466041 0.178 Uiso 0.632(4) 1 calc R U P A 2
N1 N 0.3439(15) 0.4453(14) 0.4933(9) 0.160(7) Uani 0.368(4) 1 d D U P A 1
N2 N 0.287(2) 0.5304(14) 0.4745(14) 0.162(7) Uani 0.368(4) 1 d D U P A 1
N3 N 0.318(3) 0.5710(17) 0.5076(17) 0.165(7) Uani 0.368(4) 1 d D U P A 1
N4 N 0.396(3) 0.510(2) 0.547(2) 0.161(7) Uani 0.368(4) 1 d D U P A 1
C55 C 0.410(2) 0.433(2) 0.5395(17) 0.163(7) Uani 0.368(4) 1 d D U P A 1
H55A H 0.453186 0.382525 0.560592 0.196 Uiso 0.368(4) 1 calc R U P A 1
N1B N 0.3905(16) 0.4033(14) 0.5080(6) 0.151(6) Uani 0.632(4) 1 d D U P A 2
N2B N 0.3512(13) 0.4746(15) 0.5277(12) 0.162(6) Uani 0.632(4) 1 d D U P A 2
N3B N 0.420(2) 0.4785(14) 0.5638(12) 0.155(6) Uani 0.632(4) 1 d D U P A 2
N4B N 0.5005(14) 0.4140(16) 0.5627(10) 0.163(6) Uani 0.632(4) 1 d D U P A 2
C55B C 0.4816(16) 0.3645(14) 0.5312(12) 0.158(6) Uani 0.632(4) 1 d D U P A 2
H55B H 0.521778 0.315833 0.526890 0.189 Uiso 0.632(4) 1 calc R U P A 2
N5 N 0.6784(13) -0.1024(14) 0.4677(17) 0.186(9) Uani 0.368(4) 1 d D U P A 1
N6 N 0.629(3) -0.143(2) 0.4478(13) 0.183(9) Uani 0.368(4) 1 d D U P A 1
N7 N 0.568(2) -0.156(2) 0.4902(19) 0.183(9) Uani 0.368(4) 1 d D U P A 1
N8 N 0.585(4) -0.130(3) 0.5397(19) 0.186(9) Uani 0.368(4) 1 d D U P A 1
C58 C 0.656(4) -0.100(3) 0.5268(18) 0.179(9) Uani 0.368(4) 1 d D U P A 1
H58A H 0.681799 -0.081618 0.551831 0.215 Uiso 0.368(4) 1 calc R U P A 1
N5B N 0.6823(10) -0.0762(17) 0.4879(7) 0.187(8) Uani 0.632(4) 1 d D U P A 2
N6B N 0.6480(18) -0.0137(14) 0.5171(11) 0.190(8) Uani 0.632(4) 1 d D U P A 2
N7B N 0.5830(16) -0.0324(16) 0.5527(10) 0.194(8) Uani 0.632(4) 1 d D U P A 2
N8B N 0.585(2) -0.112(2) 0.5519(13) 0.184(8) Uani 0.632(4) 1 d D U P A 2
C58B C 0.644(2) -0.1353(16) 0.5093(13) 0.189(8) Uani 0.632(4) 1 d D U P A 2
H58B H 0.654857 -0.181712 0.497405 0.227 Uiso 0.632(4) 1 calc R U P A 2
N9 N 0.9499(17) 0.2716(15) 0.4603(10) 0.229(8) Uani 0.368(4) 1 d D U P A 1
N10 N 1.039(2) 0.225(2) 0.451(2) 0.234(8) Uani 0.368(4) 1 d D U P A 1
N11 N 1.064(3) 0.1405(19) 0.486(2) 0.232(8) Uani 0.368(4) 1 d D U P A 1
N12 N 0.991(3) 0.1339(18) 0.5212(19) 0.234(8) Uani 0.368(4) 1 d D U P A 1
C61 C 0.922(3) 0.215(2) 0.5070(18) 0.235(8) Uani 0.368(4) 1 d D U P A 1
H61A H 0.869404 0.228904 0.524561 0.282 Uiso 0.368(4) 1 calc R U P A 1
N9B N 0.9884(14) 0.312(2) 0.4375(6) 0.226(8) Uani 0.632(4) 1 d D U P A 2
N10B N 1.062(3) 0.3379(16) 0.4399(13) 0.237(8) Uani 0.632(4) 1 d D U P A 2
N11B N 1.1411(17) 0.270(3) 0.4462(13) 0.238(8) Uani 0.632(4) 1 d D U P A 2
N12B N 1.121(2) 0.1990(16) 0.4471(14) 0.232(8) Uani 0.632(4) 1 d D U P A 2
C61B C 1.024(3) 0.225(2) 0.4443(19) 0.237(8) Uani 0.632(4) 1 d D U P A 2
H61B H 0.991468 0.192337 0.446479 0.285 Uiso 0.632(4) 1 calc R U P A 2

loop_
_atom_site_aniso_label
_atom_site_aniso_U_11
_atom_site_aniso_U_22
_atom_site_aniso_U_33
_atom_site_aniso_U_23
_atom_site_aniso_U_13
_atom_site_aniso_U_12
Sn1 0.0482(4) 0.0682(5) 0.0419(4) -0.0134(4) 0.0074(4) -0.0211(4)
Sn2 0.0439(4) 0.0581(5) 0.0369(4) -0.0081(3) 0.0020(3) -0.0200(4)
Sn3 0.0471(4) 0.0605(5) 0.0380(4) -0.0104(4) 0.0023(3) -0.0230(4)
Sn4 0.0670(6) 0.0874(7) 0.0430(4) -0.0211(4) 0.0084(4) -0.0332(5)
Sn5 0.0680(6) 0.0997(8) 0.0454(5) -0.0171(5) -0.0020(4) -0.0405(6)
Sn6 0.0505(5) 0.0761(6) 0.0445(4) -0.0085(4) -0.0008(4) -0.0300(4)
Sn7 0.0492(5) 0.0588(5) 0.0476(4) -0.0045(4) 0.0030(4) -0.0160(4)
Sn8 0.0659(6) 0.0743(7) 0.0642(6) 0.0102(5) 0.0045(5) -0.0149(5)
Sn9 0.0533(5) 0.0569(5) 0.0431(4) -0.0072(4) 0.0045(4) -0.0240(4)
Sn10 0.0565(5) 0.0960(7) 0.0512(5) 0.0006(5) -0.0071(4) -0.0257(5)
Sn11 0.0623(5) 0.0809(6) 0.0435(4) -0.0087(4) 0.0091(4) -0.0321(5)
Sn12 0.0703(6) 0.0694(6) 0.0590(5) 0.0053(5) 0.0064(5) -0.0272(5)
Sn13 0.0698(6) 0.1007(8) 0.0449(5) -0.0009(5) -0.0008(4) -0.0317(6)
Cl1 0.177(5) 0.144(5) 0.124(4) -0.028(3) -0.014(4) -0.053(4)
Cl2 0.060(2) 0.191(5) 0.081(3) -0.023(3) 0.010(2) -0.041(3)
O1 0.055(5) 0.083(6) 0.038(4) -0.019(4) 0.006(4) -0.034(4)
O3 0.062(5) 0.059(5) 0.043(4) -0.008(4) 0.008(4) -0.020(4)
O4 0.051(4) 0.080(6) 0.053(4) -0.027(4) 0.013(4) -0.035(4)
O5 0.039(4) 0.059(5) 0.034(4) -0.014(3) 0.009(3) -0.021(3)
O6 0.072(6) 0.104(7) 0.074(6) 0.008(5) -0.005(5) -0.033(6)
O7 0.053(4) 0.070(5) 0.050(4) -0.020(4) 0.007(4) -0.020(4)
O8 0.069(6) 0.068(6) 0.077(6) 0.003(5) 0.009(5) -0.020(5)
O9 0.077(6) 0.083(6) 0.051(5) 0.001(4) 0.010(4) -0.025(5)
O10 0.052(4) 0.080(6) 0.037(4) -0.018(4) 0.000(3) -0.030(4)
O11 0.053(4) 0.070(5) 0.030(4) -0.017(3) 0.014(3) -0.022(4)
O12 0.059(5) 0.061(5) 0.038(4) 0.002(3) -0.002(4) -0.027(4)
O14 0.046(4) 0.053(4) 0.044(4) -0.018(3) 0.002(3) -0.022(4)
O15 0.056(4) 0.053(5) 0.036(4) -0.008(3) 0.004(3) -0.018(4)
O16 0.067(5) 0.074(5) 0.042(4) -0.022(4) 0.014(4) -0.026(4)
O17 0.038(4) 0.056(5) 0.044(4) -0.008(3) 0.005(3) -0.014(3)
O18 0.047(4) 0.071(5) 0.062(5) -0.003(4) -0.003(4) -0.026(4)
O21 0.055(5) 0.059(5) 0.063(5) -0.011(4) 0.015(4) -0.027(4)
O23 0.056(5) 0.072(6) 0.064(5) -0.002(4) 0.000(4) -0.021(4)
O24 0.078(6) 0.112(7) 0.050(5) -0.025(5) 0.004(4) -0.047(6)
O25 0.052(5) 0.089(6) 0.043(4) -0.007(4) 0.000(4) -0.021(4)
O27 0.057(5) 0.070(5) 0.049(4) -0.008(4) 0.009(4) -0.030(4)
O28 0.065(5) 0.088(6) 0.049(5) -0.005(4) -0.001(4) -0.035(5)
O29 0.054(5) 0.082(6) 0.045(4) -0.016(4) -0.002(4) -0.022(4)
O30 0.096(7) 0.146(10) 0.049(5) -0.033(6) 0.017(5) -0.064(7)
O31 0.102(7) 0.107(8) 0.065(6) -0.038(6) 0.035(5) -0.048(6)
O32 0.092(7) 0.103(8) 0.078(7) 0.032(6) 0.003(6) -0.018(6)
O33 0.073(6) 0.093(7) 0.085(7) 0.035(5) 0.003(5) -0.023(6)
O36 0.061(5) 0.076(6) 0.044(4) 0.003(4) -0.001(4) -0.020(4)
O34 0.096(8) 0.145(10) 0.068(6) -0.037(7) 0.000(6) -0.056(7)
O35 0.070(6) 0.154(11) 0.060(6) -0.010(6) -0.020(5) -0.027(7)
C1 0.044(7) 0.089(10) 0.069(8) -0.010(7) 0.011(6) -0.015(7)
C2 0.120(13) 0.100(13) 0.146(17) -0.037(13) 0.022(14) -0.024(12)
C3 0.128(14) 0.098(13) 0.149(18) -0.038(13) 0.017(15) -0.025(12)
C4 0.155(16) 0.141(16) 0.158(18) -0.044(13) 0.009(15) -0.029(13)
C2B 0.113(12) 0.097(12) 0.144(16) -0.036(11) 0.024(12) -0.025(11)
C3B 0.138(13) 0.097(12) 0.158(17) -0.038(12) 0.018(14) -0.024(11)
C4B 0.179(17) 0.125(16) 0.154(19) -0.071(15) 0.020(17) 0.001(15)
C13 0.209(17) 0.101(12) 0.145(14) -0.065(11) 0.052(12) -0.056(11)
C14 0.232(19) 0.124(15) 0.178(17) -0.051(15) 0.038(15) -0.045(15)
C15 0.234(19) 0.132(15) 0.182(17) -0.050(15) 0.043(15) -0.042(15)
C16 0.24(2) 0.142(19) 0.19(2) -0.056(19) 0.03(2) -0.043(19)
C14B 0.227(19) 0.124(15) 0.180(16) -0.059(14) 0.039(14) -0.036(14)
C15B 0.231(19) 0.131(15) 0.177(16) -0.047(14) 0.046(14) -0.052(14)
C16B 0.28(2) 0.157(19) 0.22(2) -0.034(18) 0.026(19) -0.033(19)
C17 0.133(12) 0.120(11) 0.129(12) -0.020(10) -0.003(10) -0.078(10)
C18 0.173(15) 0.139(14) 0.168(15) -0.014(14) 0.002(14) -0.068(14)
C19 0.168(15) 0.141(14) 0.164(15) -0.016(13) 0.001(14) -0.069(14)
C20 0.175(19) 0.155(19) 0.178(19) -0.021(18) 0.010(18) -0.053(18)
C18B 0.164(14) 0.131(13) 0.152(14) -0.017(12) 0.015(13) -0.069(13)
C19B 0.163(14) 0.144(13) 0.168(14) -0.013(13) 0.008(13) -0.075(13)
C20B 0.179(19) 0.159(17) 0.207(19) -0.015(16) -0.002(17) -0.085(16)
C21 0.080(9) 0.134(13) 0.077(9) -0.033(9) 0.020(8) -0.084(10)
C22 0.152(11) 0.146(11) 0.161(13) -0.041(8) 0.017(8) -0.070(8)
C23 0.160(13) 0.138(13) 0.167(16) -0.038(12) 0.021(12) -0.082(12)
C24 0.171(19) 0.159(19) 0.18(2) -0.046(18) 0.013(19) -0.071(18)
C22B 0.141(12) 0.127(11) 0.156(15) -0.044(10) 0.016(11) -0.105(10)
C23B 0.157(11) 0.144(11) 0.159(12) -0.039(8) 0.023(8) -0.073(8)
C24B 0.175(17) 0.155(17) 0.186(19) -0.031(16) 0.027(16) -0.085(15)
C25 0.067(9) 0.083(10) 0.091(10) -0.030(8) 0.014(8) -0.018(8)
C26 0.117(12) 0.158(16) 0.230(17) -0.111(14) 0.085(12) -0.042(12)
C27 0.119(13) 0.196(18) 0.264(18) -0.097(15) 0.100(14) -0.011(13)
C28 0.162(18) 0.21(2) 0.30(2) -0.091(18) 0.078(18) -0.008(17)
C29 0.220(14) 0.252(14) 0.217(14) -0.095(12) 0.083(12) -0.072(13)
C30 0.284(12) 0.292(12) 0.282(12) -0.094(8) 0.056(8) -0.089(8)
C31 0.285(12) 0.297(12) 0.292(12) -0.087(8) 0.054(9) -0.093(8)
C32 0.339(18) 0.349(18) 0.357(18) -0.102(14) 0.053(15) -0.101(14)
C33 0.115(8) 0.115(8) 0.107(8) -0.033(7) 0.022(7) -0.082(7)
C34 0.142(9) 0.137(9) 0.139(9) -0.044(7) 0.015(7) -0.056(7)
C35 0.144(9) 0.143(9) 0.142(9) -0.042(7) 0.012(7) -0.055(7)
C36 0.167(14) 0.150(14) 0.167(14) -0.052(12) 0.010(13) -0.055(12)
C34B 0.141(9) 0.135(9) 0.133(9) -0.044(7) 0.015(7) -0.056(7)
C35B 0.138(9) 0.134(9) 0.144(9) -0.041(7) 0.016(7) -0.060(7)
C36B 0.164(14) 0.176(14) 0.185(14) -0.049(12) 0.016(12) -0.064(12)
C37 0.083(8) 0.148(10) 0.123(9) -0.033(8) 0.015(7) -0.038(8)
C38 0.136(9) 0.153(9) 0.147(9) -0.048(7) 0.015(7) -0.046(7)
C39 0.127(9) 0.144(9) 0.140(9) -0.044(7) 0.012(7) -0.049(7)
C40 0.152(15) 0.168(15) 0.157(15) -0.059(13) 0.013(13) -0.043(12)
C38B 0.142(9) 0.158(9) 0.154(9) -0.043(7) 0.020(7) -0.046(7)
C39B 0.132(9) 0.156(9) 0.152(9) -0.041(7) 0.022(7) -0.039(7)
C40B 0.181(14) 0.200(14) 0.186(14) -0.049(12) 0.023(12) -0.033(12)
C41 0.078(9) 0.128(13) 0.064(8) -0.029(8) 0.027(8) -0.064(10)
C42 0.062(9) 0.150(16) 0.106(12) -0.021(11) 0.003(9) -0.052(11)
C43 0.094(13) 0.20(2) 0.144(17) -0.047(16) 0.013(13) -0.068(15)
C44 0.089(14) 0.19(2) 0.17(2) -0.029(17) 0.022(14) -0.010(14)
C45 0.170(10) 0.156(10) 0.178(10) -0.057(9) 0.021(8) -0.102(9)
C46 0.193(11) 0.188(11) 0.193(11) -0.059(7) 0.018(7) -0.078(7)
C47 0.192(11) 0.190(11) 0.198(11) -0.054(7) 0.023(7) -0.080(7)
C48 0.219(15) 0.211(15) 0.217(15) -0.060(13) 0.014(13) -0.075(12)
C46B 0.195(10) 0.193(10) 0.204(10) -0.058(7) 0.017(7) -0.083(7)
C47B 0.196(10) 0.188(10) 0.203(10) -0.052(7) 0.020(7) -0.080(7)
C48B 0.243(15) 0.233(15) 0.244(15) -0.057(12) 0.017(12) -0.082(12)
C49 0.176(9) 0.178(9) 0.167(9) -0.049(6) 0.015(7) -0.069(6)
C50 0.204(10) 0.207(10) 0.197(10) -0.055(7) 0.020(7) -0.070(7)
C51 0.206(10) 0.207(10) 0.199(10) -0.056(7) 0.019(7) -0.072(7)
C52 0.216(14) 0.220(14) 0.208(14) -0.060(12) 0.022(12) -0.060(12)
C49B 0.191(9) 0.191(9) 0.182(9) -0.055(7) 0.015(7) -0.073(7)
C50B 0.205(9) 0.203(9) 0.192(9) -0.050(7) 0.020(7) -0.071(7)
C51B 0.209(9) 0.208(9) 0.202(9) -0.056(7) 0.017(7) -0.070(7)
C52B 0.236(14) 0.235(14) 0.221(14) -0.050(12) 0.008(12) -0.068(12)
C53 0.077(11) 0.166(19) 0.036(7) -0.021(9) 0.020(7) -0.032(11)
C54 0.152(10) 0.161(10) 0.124(10) -0.060(8) 0.019(8) -0.069(8)
C56 0.099(8) 0.090(8) 0.084(8) 0.013(6) 0.008(7) -0.030(7)
C57 0.128(10) 0.150(10) 0.123(10) 0.009(7) 0.035(8) -0.050(8)
C59 0.101(9) 0.121(10) 0.089(9) -0.025(7) 0.009(7) -0.046(8)
C60 0.134(10) 0.167(11) 0.127(10) -0.041(8) -0.007(8) -0.040(8)
N1 0.171(11) 0.174(12) 0.141(10) -0.067(10) 0.030(10) -0.055(10)
N2 0.172(11) 0.176(12) 0.143(10) -0.067(9) 0.020(10) -0.055(10)
N3 0.173(11) 0.177(12) 0.145(10) -0.067(10) 0.024(10) -0.052(10)
N4 0.167(10) 0.172(10) 0.147(9) -0.061(7) 0.023(8) -0.056(8)
C55 0.168(11) 0.177(12) 0.144(11) -0.061(10) 0.028(10) -0.055(10)
N1B 0.163(11) 0.171(11) 0.133(10) -0.070(9) 0.029(9) -0.061(10)
N2B 0.172(11) 0.174(11) 0.145(10) -0.065(9) 0.025(9) -0.057(10)
N3B 0.164(11) 0.173(11) 0.136(10) -0.069(9) 0.024(9) -0.056(10)
N4B 0.170(11) 0.179(11) 0.142(10) -0.065(9) 0.020(9) -0.054(10)
C55B 0.169(11) 0.172(12) 0.139(10) -0.073(9) 0.025(10) -0.053(10)
N5 0.166(12) 0.181(15) 0.128(12) 0.048(12) 0.022(10) -0.046(12)
N6 0.167(12) 0.180(15) 0.124(12) 0.048(12) 0.027(10) -0.052(12)
N7 0.165(12) 0.181(15) 0.128(12) 0.047(12) 0.026(10) -0.052(12)
N8 0.170(12) 0.181(14) 0.127(12) 0.042(12) 0.027(10) -0.044(12)
C58 0.163(12) 0.176(15) 0.124(12) 0.045(12) 0.030(10) -0.049(12)
N5B 0.166(11) 0.179(15) 0.128(12) 0.047(11) 0.027(9) -0.038(11)
N6B 0.171(11) 0.187(14) 0.130(12) 0.043(11) 0.026(9) -0.049(11)
N7B 0.175(11) 0.191(14) 0.132(12) 0.043(12) 0.023(9) -0.044(12)
N8B 0.172(11) 0.176(14) 0.128(12) 0.039(11) 0.024(9) -0.045(11)
C58B 0.167(12) 0.183(14) 0.132(12) 0.049(12) 0.028(10) -0.044(12)
N9 0.227(10) 0.238(9) 0.218(9) -0.069(7) 0.022(7) -0.082(7)
N10 0.231(9) 0.242(9) 0.221(9) -0.066(7) 0.022(7) -0.082(7)
N11 0.228(9) 0.240(10) 0.221(9) -0.066(7) 0.021(7) -0.082(7)
N12 0.231(10) 0.239(10) 0.223(9) -0.068(7) 0.020(7) -0.079(7)
C61 0.231(10) 0.241(10) 0.224(9) -0.068(7) 0.020(7) -0.081(7)
N9B 0.225(10) 0.239(10) 0.208(9) -0.067(8) 0.021(8) -0.081(8)
N10B 0.230(11) 0.248(10) 0.212(10) -0.059(9) 0.025(8) -0.073(9)
N11B 0.226(11) 0.252(11) 0.211(10) -0.057(9) 0.026(9) -0.071(9)
N12B 0.219(10) 0.248(10) 0.213(9) -0.060(8) 0.018(8) -0.079(8)
C61B 0.229(10) 0.249(10) 0.218(9) -0.061(8) 0.021(8) -0.080(8)

loop_
_atom_type_symbol
_atom_type_description
_atom_type_scat_dispersion_real
_atom_type_scat_dispersion_imag
_atom_type_scat_source
C C 0.0033 0.0016 'International Tables Vol C Tables 4.2.6.8 and 6.1.1.4'
H H 0.0000 0.0000 'International Tables Vol C Tables 4.2.6.8 and 6.1.1.4'
N N 0.0061 0.0033 'International Tables Vol C Tables 4.2.6.8 and 6.1.1.4'
O O 0.0106 0.0060 'International Tables Vol C Tables 4.2.6.8 and 6.1.1.4'
Cl Cl 0.1484 0.1585 'International Tables Vol C Tables 4.2.6.8 and 6.1.1.4'
Sn Sn -0.6537 1.4246 'International Tables Vol C Tables 4.2.6.8 and 6.1.1.4'

loop_
_geom_angle_atom_site_label_1
_geom_angle_atom_site_label_2
_geom_angle_atom_site_label_3
_geom_angle
_geom_angle_site_symmetry_1
_geom_angle_site_symmetry_3
O16 Sn1 O14 84.4(3) . .
O16 Sn1 O11 169.7(3) . .
O14 Sn1 O11 85.6(2) . .
O16 Sn1 O21 91.3(3) . .
O14 Sn1 O21 74.1(3) . .
O11 Sn1 O21 88.0(3) . .
O16 Sn1 C1 98.8(4) . .
O14 Sn1 C1 175.8(3) . .
O11 Sn1 C1 91.1(4) . .
O21 Sn1 C1 108.4(4) . .
O16 Sn1 O7 93.0(3) . .
O14 Sn1 O7 75.3(3) . .
O11 Sn1 O7 82.4(2) . .
O21 Sn1 O7 148.5(3) . .
C1 Sn1 O7 101.8(4) . .
O11 Sn2 O12 85.2(3) . .
O11 Sn2 O10 87.2(3) . .
O12 Sn2 O10 91.0(3) . .
O11 Sn2 O5 176.8(3) . 2_665
O12 Sn2 O5 93.1(3) . 2_665
O10 Sn2 O5 95.6(3) . 2_665
O11 Sn2 O15 91.0(3) . .
O12 Sn2 O15 174.7(3) . .
O10 Sn2 O15 85.0(3) . .
O5 Sn2 O15 90.9(2) 2_665 .
O11 Sn2 O5 95.5(2) . .
O12 Sn2 O5 90.1(3) . .
O10 Sn2 O5 177.2(3) . .
O5 Sn2 O5 81.7(3) 2_665 .
O15 Sn2 O5 94.0(3) . .
O11 Sn2 Sn2 136.18(19) . 2_665
O12 Sn2 Sn2 92.10(18) . 2_665
O10 Sn2 Sn2 136.66(18) . 2_665
O5 Sn2 Sn2 41.01(17) 2_665 2_665
O15 Sn2 Sn2 93.24(18) . 2_665
O5 Sn2 Sn2 40.70(16) . 2_665
O17 Sn3 O1 93.5(3) . .
O17 Sn3 O14 99.3(3) . .
O1 Sn3 O14 94.2(3) . .
O17 Sn3 O5 89.1(2) . .
O1 Sn3 O5 176.0(3) . .
O14 Sn3 O5 88.4(2) . .
O17 Sn3 O7 177.6(3) . .
O1 Sn3 O7 85.3(3) . .
O14 Sn3 O7 78.8(3) . .
O5 Sn3 O7 92.2(2) . .
O17 Sn3 O4 78.9(3) . .
O1 Sn3 O4 85.4(3) . .
O14 Sn3 O4 178.1(3) . .
O5 Sn3 O4 92.1(2) . .
O7 Sn3 O4 103.1(3) . .
O28 Sn4 O1 87.3(3) . .
O28 Sn4 O16 73.6(3) . .
O1 Sn4 O16 101.1(3) . .
O28 Sn4 C13 165.7(5) . .
O1 Sn4 C13 107.0(5) . .
O16 Sn4 C13 102.8(6) . .
O28 Sn4 O24 81.4(3) . .
O1 Sn4 O24 76.2(3) . .
O16 Sn4 O24 155.0(3) . .
C13 Sn4 O24 101.7(6) . .
O28 Sn4 O31 81.0(3) . .
O1 Sn4 O31 158.8(3) . .
O16 Sn4 O31 92.5(3) . .
C13 Sn4 O31 85.3(5) . .
O24 Sn4 O31 84.6(3) . .
O25 Sn5 O29 75.4(3) . .
O25 Sn5 O1 87.7(3) . .
O29 Sn5 O1 100.9(3) . .
O25 Sn5 O24 80.5(3) . .
O29 Sn5 O24 155.9(3) . .
O1 Sn5 O24 76.5(3) . .
O25 Sn5 C17 166.8(5) . .
O29 Sn5 C17 102.1(5) . .
O1 Sn5 C17 105.5(5) . .
O24 Sn5 C17 101.7(5) . .
O25 Sn5 O34 81.6(3) . .
O29 Sn5 O34 92.5(3) . .
O1 Sn5 O34 160.2(3) . .
O24 Sn5 O34 85.2(3) . .
C17 Sn5 O34 85.6(5) . .
O29 Sn6 O17 85.2(3) . .
O29 Sn6 O10 170.7(3) . 2_665
O17 Sn6 O10 85.6(2) . 2_665
O29 Sn6 O18 92.1(3) . .
O17 Sn6 O18 73.8(3) . .
O10 Sn6 O18 86.7(3) 2_665 .
O29 Sn6 O4 94.1(3) . .
O17 Sn6 O4 75.8(3) . .
O10 Sn6 O4 82.2(3) 2_665 .
O18 Sn6 O4 148.3(3) . .
O29 Sn6 C21 97.5(4) . .
O17 Sn6 C21 177.2(4) . .
O10 Sn6 C21 91.7(4) 2_665 .
O18 Sn6 C21 105.0(4) . .
O4 Sn6 C21 104.9(4) . .
O17 Sn7 O36 88.6(3) . .
O17 Sn7 O27 91.7(3) . .
O36 Sn7 O27 89.4(3) . .
O17 Sn7 C25 168.9(4) . .
O36 Sn7 C25 99.1(4) . .
O27 Sn7 C25 96.4(4) . .
O17 Sn7 O12 81.4(3) . 2_665
O36 Sn7 O12 169.9(3) . 2_665
O27 Sn7 O12 89.4(2) . 2_665
C25 Sn7 O12 91.0(4) . 2_665
O17 Sn7 O18 73.9(3) . .
O36 Sn7 O18 85.2(3) . .
O27 Sn7 O18 164.6(3) . .
C25 Sn7 O18 98.6(4) . .
O12 Sn7 O18 93.4(2) 2_665 .
O36 Sn8 O23 89.5(3) . .
O36 Sn8 O6 76.7(3) . .
O23 Sn8 O6 84.7(3) . .
O36 Sn8 C29 103.8(7) . .
O23 Sn8 C29 164.9(7) . .
O6 Sn8 C29 105.1(7) . .
O36 Sn8 O8 99.3(3) . .
O23 Sn8 O8 73.4(3) . .
O6 Sn8 O8 157.8(3) . .
C29 Sn8 O8 97.1(7) . .
O36 Sn8 O32 162.4(4) . .
O23 Sn8 O32 82.2(3) . .
O6 Sn8 O32 87.0(4) . .
C29 Sn8 O32 86.7(7) . .
O8 Sn8 O32 93.2(3) . .
O14 Sn9 O3 89.7(3) . .
O14 Sn9 O27 91.5(3) . .
O3 Sn9 O27 88.7(3) . .
O14 Sn9 O15 81.2(3) . .
O3 Sn9 O15 170.7(3) . .
O27 Sn9 O15 89.5(2) . .
O14 Sn9 C33 170.5(4) . .
O3 Sn9 C33 98.2(4) . .
O27 Sn9 C33 93.9(4) . .
O15 Sn9 C33 91.0(4) . .
O14 Sn9 O21 73.9(3) . .
O3 Sn9 O21 85.9(3) . .
O27 Sn9 O21 164.5(3) . .
O15 Sn9 O21 93.5(2) . .
C33 Sn9 O21 101.3(4) . .
O25 Sn10 O36 90.5(3) . .
O25 Sn10 O29 75.1(3) . .
O36 Sn10 O29 105.0(3) . .
O25 Sn10 O6 81.8(3) . .
O36 Sn10 O6 75.6(3) . .
O29 Sn10 O6 156.9(3) . .
O25 Sn10 C37 166.9(5) . .
O36 Sn10 C37 102.4(5) . .
O29 Sn10 C37 103.0(5) . .
O6 Sn10 C37 99.3(5) . .
O25 Sn10 O35 80.2(3) . .
O36 Sn10 O35 160.9(3) . .
O29 Sn10 O35 88.8(3) . .
O6 Sn10 O35 86.5(4) . .
C37 Sn10 O35 86.8(5) . .
O28 Sn11 O3 90.4(3) . .
O28 Sn11 O16 73.9(3) . .
O3 Sn11 O16 104.8(3) . .
O28 Sn11 C41 167.0(4) . .
O3 Sn11 C41 102.4(4) . .
O16 Sn11 C41 104.7(4) . .
O28 Sn11 O9 80.6(3) . .
O3 Sn11 O9 76.1(3) . .
O16 Sn11 O9 154.4(3) . .
C41 Sn11 O9 99.9(4) . .
O28 Sn11 O30 81.2(3) . .
O3 Sn11 O30 160.0(3) . .
O16 Sn11 O30 90.4(3) . .
C41 Sn11 O30 85.8(4) . .
O9 Sn11 O30 84.5(3) . .
O3 Sn12 O23 89.6(3) . .
O3 Sn12 O9 77.7(3) . .
O23 Sn12 O9 83.0(3) . .
O3 Sn12 C45 103.5(6) . .
O23 Sn12 C45 166.2(6) . .
O9 Sn12 C45 103.8(6) . .
O3 Sn12 O8 97.6(3) . .
O23 Sn12 O8 73.7(3) . .
O9 Sn12 O8 156.4(3) . .
C45 Sn12 O8 99.8(6) . .
O3 Sn12 O33 162.3(3) . .
O23 Sn12 O33 81.3(3) . .
O9 Sn12 O33 86.1(3) . .
C45 Sn12 O33 87.2(6) . .
O8 Sn12 O33 94.4(3) . .
O28 Sn13 O25 103.2(3) . .
O28 Sn13 O23 100.0(3) . .
O25 Sn13 O23 100.9(3) . .
O28 Sn13 C49B 112.1(12) . .
O25 Sn13 C49B 123.0(10) . .
O23 Sn13 C49B 114.5(10) . .
O28 Sn13 C49 117.9(19) . .
O25 Sn13 C49 116.3(19) . .
O23 Sn13 C49 115.8(11) . .
Sn3 O1 Sn4 126.8(3) . .
Sn3 O1 Sn5 127.5(3) . .
Sn4 O1 Sn5 105.1(3) . .
Sn9 O3 Sn12 131.3(4) . .
Sn9 O3 Sn11 123.9(3) . .
Sn12 O3 Sn11 104.5(3) . .
Sn3 O4 Sn6 100.0(3) . .
Sn2 O5 Sn3 126.3(3) 2_665 .
Sn2 O5 Sn2 98.3(3) 2_665 .
Sn3 O5 Sn2 126.3(3) . .
Sn8 O6 Sn10 101.7(3) . .
Sn3 O7 Sn1 99.5(3) . .
Sn12 O8 Sn8 100.9(4) . .
Sn12 O9 Sn11 101.6(3) . .
Sn2 O10 Sn6 130.5(3) . 2_665
Sn2 O11 Sn1 130.4(3) . .
Sn2 O12 Sn7 133.2(4) . 2_665
Sn3 O14 Sn9 142.8(3) . .
Sn3 O14 Sn1 106.5(3) . .
Sn9 O14 Sn1 109.3(3) . .
Sn2 O15 Sn9 132.9(3) . .
Sn1 O16 Sn11 120.9(3) . .
Sn1 O16 Sn4 121.4(3) . .
Sn11 O16 Sn4 103.9(3) . .
Sn3 O17 Sn7 143.2(3) . .
Sn3 O17 Sn6 105.3(3) . .
Sn7 O17 Sn6 109.7(3) . .
Sn6 O18 Sn7 102.5(3) . .
Sn1 O21 Sn9 102.5(3) . .
Sn13 O23 Sn8 127.0(4) . .
Sn13 O23 Sn12 126.6(4) . .
Sn8 O23 Sn12 106.4(4) . .
Sn5 O24 Sn4 101.4(3) . .
Sn13 O25 Sn10 129.7(4) . .
Sn13 O25 Sn5 126.0(4) . .
Sn10 O25 Sn5 103.9(3) . .
Sn9 O27 Sn7 146.0(4) . .
Sn13 O28 Sn4 125.5(4) . .
Sn13 O28 Sn11 129.3(4) . .
Sn4 O28 Sn11 105.2(3) . .
Sn6 O29 Sn5 121.6(3) . .
Sn6 O29 Sn10 120.6(3) . .
Sn5 O29 Sn10 102.6(3) . .
C53 O30 Sn11 129.6(9) . .
C53 O31 Sn4 126.0(9) . .
C56 O32 Sn8 129.2(9) . .
C56 O33 Sn12 127.8(8) . .
Sn8 O36 Sn10 106.0(3) . .
Sn8 O36 Sn7 129.0(4) . .
Sn10 O36 Sn7 124.7(3) . .
C59 O34 Sn5 128.2(11) . .
C59 O35 Sn10 130.3(11) . .
C2B C1 Sn1 117.4(11) . .
C2 C1 Sn1 116.2(19) . .
C2 C1 H1A 108.2 . .
Sn1 C1 H1A 108.2 . .
C2 C1 H1B 108.2 . .
Sn1 C1 H1B 108.2 . .
H1A C1 H1B 107.4 . .
C2B C1 H1C 108.0 . .
Sn1 C1 H1C 108.0 . .
C2B C1 H1D 108.0 . .
Sn1 C1 H1D 108.0 . .
H1C C1 H1D 107.2 . .
C1 C2 C3 109.8(19) . .
C1 C2 H2A 109.7 . .
C3 C2 H2A 109.7 . .
C1 C2 H2B 109.7 . .
C3 C2 H2B 109.7 . .
H2A C2 H2B 108.2 . .
C4 C3 C2 107.8(18) . .
C4 C3 H3A 110.1 . .
C2 C3 H3A 110.1 . .
C4 C3 H3B 110.1 . .
C2 C3 H3B 110.1 . .
H3A C3 H3B 108.5 . .
C3 C4 H4A 109.5 . .
C3 C4 H4B 109.5 . .
H4A C4 H4B 109.5 . .
C3 C4 H4C 109.5 . .
H4A C4 H4C 109.5 . .
H4B C4 H4C 109.5 . .
C1 C2B C3B 110.5(17) . .
C1 C2B H2C 109.5 . .
C3B C2B H2C 109.5 . .
C1 C2B H2D 109.5 . .
C3B C2B H2D 109.5 . .
H2C C2B H2D 108.1 . .
C4B C3B C2B 107.1(15) . .
C4B C3B H3C 110.3 . .
C2B C3B H3C 110.3 . .
C4B C3B H3D 110.3 . .
C2B C3B H3D 110.3 . .
H3C C3B H3D 108.6 . .
C3B C4B H4D 109.5 . .
C3B C4B H4E 109.5 . .
H4D C4B H4E 109.5 . .
C3B C4B H4F 109.5 . .
H4D C4B H4F 109.5 . .
H4E C4B H4F 109.5 . .
C14B C13 Sn4 124.2(15) . .
C14 C13 Sn4 123.4(18) . .
C14 C13 H13A 106.5 . .
Sn4 C13 H13A 106.5 . .
C14 C13 H13B 106.5 . .
Sn4 C13 H13B 106.5 . .
H13A C13 H13B 106.5 . .
C14B C13 H13C 106.3 . .
Sn4 C13 H13C 106.3 . .
C14B C13 H13D 106.3 . .
Sn4 C13 H13D 106.3 . .
H13C C13 H13D 106.4 . .
C13 C14 C15 108.1(18) . .
C13 C14 H14A 110.1 . .
C15 C14 H14A 110.1 . .
C13 C14 H14B 110.1 . .
C15 C14 H14B 110.1 . .
H14A C14 H14B 108.4 . .
C16 C15 C14 106.9(18) . .
C16 C15 H15A 110.3 . .
C14 C15 H15A 110.3 . .
C16 C15 H15B 110.3 . .
C14 C15 H15B 110.3 . .
H15A C15 H15B 108.6 . .
C15 C16 H16A 109.5 . .
C15 C16 H16B 109.5 . .
H16A C16 H16B 109.5 . .
C15 C16 H16C 109.5 . .
H16A C16 H16C 109.5 . .
H16B C16 H16C 109.5 . .
C13 C14B C15B 114.1(18) . .
C13 C14B H14C 108.7 . .
C15B C14B H14C 108.7 . .
C13 C14B H14D 108.7 . .
C15B C14B H14D 108.7 . .
H14C C14B H14D 107.6 . .
C14B C15B C16B 106.5(16) . .
C14B C15B H15C 110.4 . .
C16B C15B H15C 110.4 . .
C14B C15B H15D 110.4 . .
C16B C15B H15D 110.4 . .
H15C C15B H15D 108.6 . .
C15B C16B H16D 109.5 . .
C15B C16B H16E 109.5 . .
H16D C16B H16E 109.5 . .
C15B C16B H16F 109.5 . .
H16D C16B H16F 109.5 . .
H16E C16B H16F 109.5 . .
C18 C17 Sn5 106.6(16) . .
C18B C17 Sn5 114.9(12) . .
C18 C17 H17A 110.4 . .
Sn5 C17 H17A 110.4 . .
C18 C17 H17B 110.4 . .
Sn5 C17 H17B 110.4 . .
H17A C17 H17B 108.6 . .
C18B C17 H17C 108.5 . .
Sn5 C17 H17C 108.5 . .
C18B C17 H17D 108.5 . .
Sn5 C17 H17D 108.5 . .
H17C C17 H17D 107.5 . .
C19 C18 C17 109.1(17) . .
C19 C18 H18A 109.9 . .
C17 C18 H18A 109.9 . .
C19 C18 H18B 109.9 . .
C17 C18 H18B 109.9 . .
H18A C18 H18B 108.3 . .
C18 C19 C20 106.6(17) . .
C18 C19 H19A 110.4 . .
C20 C19 H19A 110.4 . .
C18 C19 H19B 110.4 . .
C20 C19 H19B 110.4 . .
H19A C19 H19B 108.6 . .
C19 C20 H20A 109.5 . .
C19 C20 H20B 109.5 . .
H20A C20 H20B 109.5 . .
C19 C20 H20C 109.5 . .
H20A C20 H20C 109.5 . .
H20B C20 H20C 109.5 . .
C19B C18B C17 111.4(16) . .
C19B C18B H18C 109.4 . .
C17 C18B H18C 109.4 . .
C19B C18B H18D 109.4 . .
C17 C18B H18D 109.4 . .
H18C C18B H18D 108.0 . .
C18B C19B C20B 107.4(16) . .
C18B C19B H19C 110.2 . .
C20B C19B H19C 110.2 . .
C18B C19B H19D 110.2 . .
C20B C19B H19D 110.2 . .
H19C C19B H19D 108.5 . .
C19B C20B H20D 109.5 . .
C19B C20B H20E 109.5 . .
H20D C20B H20E 109.5 . .
C19B C20B H20F 109.5 . .
H20D C20B H20F 109.5 . .
H20E C20B H20F 109.5 . .
C22 C21 Sn6 114.5(14) . .
C22B C21 Sn6 118.1(11) . .
C22 C21 H21A 108.6 . .
Sn6 C21 H21A 108.6 . .
C22 C21 H21B 108.6 . .
Sn6 C21 H21B 108.6 . .
H21A C21 H21B 107.6 . .
C22B C21 H21C 107.8 . .
Sn6 C21 H21C 107.8 . .
C22B C21 H21D 107.8 . .
Sn6 C21 H21D 107.8 . .
H21C C21 H21D 107.1 . .
C21 C22 C23 108.6(18) . .
C21 C22 H22A 110.0 . .
C23 C22 H22A 110.0 . .
C21 C22 H22B 110.0 . .
C23 C22 H22B 110.0 . .
H22A C22 H22B 108.3 . .
C22 C23 C24 107.1(18) . .
C22 C23 H23A 110.3 . .
C24 C23 H23A 110.3 . .
C22 C23 H23B 110.3 . .
C24 C23 H23B 110.3 . .
H23A C23 H23B 108.6 . .
C23 C24 H24A 109.5 . .
C23 C24 H24B 109.5 . .
H24A C24 H24B 109.5 . .
C23 C24 H24C 109.5 . .
H24A C24 H24C 109.5 . .
H24B C24 H24C 109.5 . .
C23B C22B C21 109.2(15) . .
C23B C22B H22C 109.8 . .
C21 C22B H22C 109.8 . .
C23B C22B H22D 109.8 . .
C21 C22B H22D 109.8 . .
H22C C22B H22D 108.3 . .
C22B C23B C24B 107.6(16) . .
C22B C23B H23C 110.2 . .
C24B C23B H23C 110.2 . .
C22B C23B H23D 110.2 . .
C24B C23B H23D 110.2 . .
H23C C23B H23D 108.5 . .
C23B C24B H24D 109.5 . .
C23B C24B H24E 109.5 . .
H24D C24B H24E 109.5 . .
C23B C24B H24F 109.5 . .
H24D C24B H24F 109.5 . .
H24E C24B H24F 109.5 . .
C26 C25 Sn7 116.0(9) . .
C26 C25 H25C 108.3 . .
Sn7 C25 H25C 108.3 . .
C26 C25 H25D 108.3 . .
Sn7 C25 H25D 108.3 . .
H25C C25 H25D 107.4 . .
C25 C26 C27 109.0(12) . .
C25 C26 H26A 109.9 . .
C27 C26 H26A 109.9 . .
C25 C26 H26B 109.9 . .
C27 C26 H26B 109.9 . .
H26A C26 H26B 108.3 . .
C26 C27 C28 106.1(13) . .
C26 C27 H27A 110.5 . .
C28 C27 H27A 110.5 . .
C26 C27 H27B 110.5 . .
C28 C27 H27B 110.5 . .
H27A C27 H27B 108.7 . .
C27 C28 H28A 109.5 . .
C27 C28 H28B 109.5 . .
H28A C28 H28B 109.5 . .
C27 C28 H28C 109.5 . .
H28A C28 H28C 109.5 . .
H28B C28 H28C 109.5 . .
C30 C29 Sn8 115.3(16) . .
C30 C29 H29A 108.4 . .
Sn8 C29 H29A 108.4 . .
C30 C29 H29B 108.4 . .
Sn8 C29 H29B 108.4 . .
H29A C29 H29B 107.5 . .
C29 C30 C31 106.0(16) . .
C29 C30 H30C 110.5 . .
C31 C30 H30C 110.5 . .
C29 C30 H30D 110.5 . .
C31 C30 H30D 110.5 . .
H30C C30 H30D 108.7 . .
C32 C31 C30 100.5(14) . .
C32 C31 H31C 111.7 . .
C30 C31 H31C 111.7 . .
C32 C31 H31D 111.7 . .
C30 C31 H31D 111.7 . .
H31C C31 H31D 109.4 . .
C31 C32 H32D 109.5 . .
C31 C32 H32E 109.5 . .
H32D C32 H32E 109.5 . .
C31 C32 H32F 109.5 . .
H32D C32 H32F 109.5 . .
H32E C32 H32F 109.5 . .
C34 C33 Sn9 117.2(15) . .
C34B C33 Sn9 116.8(11) . .
C34 C33 H33A 108.0 . .
Sn9 C33 H33A 108.0 . .
C34 C33 H33B 108.0 . .
Sn9 C33 H33B 108.0 . .
H33A C33 H33B 107.2 . .
C34B C33 H33C 108.1 . .
Sn9 C33 H33C 108.1 . .
C34B C33 H33D 108.1 . .
Sn9 C33 H33D 108.1 . .
H33C C33 H33D 107.3 . .
C33 C34 C35 111.0(18) . .
C33 C34 H34A 109.4 . .
C35 C34 H34A 109.4 . .
C33 C34 H34B 109.4 . .
C35 C34 H34B 109.4 . .
H34A C34 H34B 108.0 . .
C36 C35 C34 108.6(18) . .
C36 C35 H35A 110.0 . .
C34 C35 H35A 110.0 . .
C36 C35 H35B 110.0 . .
C34 C35 H35B 110.0 . .
H35A C35 H35B 108.4 . .
C35 C36 H36A 109.5 . .
C35 C36 H36B 109.5 . .
H36A C36 H36B 109.5 . .
C35 C36 H36C 109.5 . .
H36A C36 H36C 109.5 . .
H36B C36 H36C 109.5 . .
C33 C34B C35B 110.4(16) . .
C33 C34B H34C 109.6 . .
C35B C34B H34C 109.6 . .
C33 C34B H34D 109.6 . .
C35B C34B H34D 109.6 . .
H34C C34B H34D 108.1 . .
C36B C35B C34B 112.2(17) . .
C36B C35B H35C 109.2 . .
C34B C35B H35C 109.2 . .
C36B C35B H35D 109.2 . .
C34B C35B H35D 109.2 . .
H35C C35B H35D 107.9 . .
C35B C36B H36D 109.5 . .
C35B C36B H36E 109.5 . .
H36D C36B H36E 109.5 . .
C35B C36B H36F 109.5 . .
H36D C36B H36F 109.5 . .
H36E C36B H36F 109.5 . .
C38B C37 Sn10 120.6(12) . .
C38 C37 Sn10 108.1(12) . .
C38 C37 H37A 110.1 . .
Sn10 C37 H37A 110.1 . .
C38 C37 H37B 110.1 . .
Sn10 C37 H37B 110.1 . .
H37A C37 H37B 108.4 . .
C38B C37 H37C 107.2 . .
Sn10 C37 H37C 107.2 . .
C38B C37 H37D 107.2 . .
Sn10 C37 H37D 107.2 . .
H37C C37 H37D 106.8 . .
C39 C38 C37 108.0(15) . .
C39 C38 H38C 110.1 . .
C37 C38 H38C 110.1 . .
C39 C38 H38D 110.1 . .
C37 C38 H38D 110.1 . .
H38C C38 H38D 108.4 . .
C38 C39 C40 104.7(17) . .
C38 C39 H39C 110.8 . .
C40 C39 H39C 110.8 . .
C38 C39 H39D 110.8 . .
C40 C39 H39D 110.8 . .
H39C C39 H39D 108.9 . .
C39 C40 H40D 109.5 . .
C39 C40 H40E 109.5 . .
H40D C40 H40E 109.5 . .
C39 C40 H40F 109.5 . .
H40D C40 H40F 109.5 . .
H40E C40 H40F 109.5 . .
C37 C38B C39B 108.6(15) . .
C37 C38B H38A 110.0 . .
C39B C38B H38A 110.0 . .
C37 C38B H38B 110.0 . .
C39B C38B H38B 110.0 . .
H38A C38B H38B 108.3 . .
C38B C39B C40B 102.8(15) . .
C38B C39B H39A 111.2 . .
C40B C39B H39A 111.2 . .
C38B C39B H39B 111.2 . .
C40B C39B H39B 111.2 . .
H39A C39B H39B 109.1 . .
C39B C40B H40A 109.5 . .
C39B C40B H40B 109.5 . .
H40A C40B H40B 109.5 . .
C39B C40B H40C 109.5 . .
H40A C40B H40C 109.5 . .
H40B C40B H40C 109.5 . .
C42 C41 Sn11 113.7(9) . .
C42 C41 H41A 108.8 . .
Sn11 C41 H41A 108.8 . .
C42 C41 H41B 108.8 . .
Sn11 C41 H41B 108.8 . .
H41A C41 H41B 107.7 . .
C43 C42 C41 115.3(15) . .
C43 C42 H42A 108.4 . .
C41 C42 H42A 108.4 . .
C43 C42 H42B 108.4 . .
C41 C42 H42B 108.4 . .
H42A C42 H42B 107.5 . .
C42 C43 C44 116.4(17) . .
C42 C43 H43A 108.2 . .
C44 C43 H43A 108.2 . .
C42 C43 H43B 108.2 . .
C44 C43 H43B 108.2 . .
H43A C43 H43B 107.3 . .
C43 C44 H44A 109.5 . .
C43 C44 H44B 109.5 . .
H44A C44 H44B 109.5 . .
C43 C44 H44C 109.5 . .
H44A C44 H44C 109.5 . .
H44B C44 H44C 109.5 . .
C46B C45 Sn12 117.2(14) . .
C46 C45 Sn12 120.5(17) . .
C46 C45 H45A 107.2 . .
Sn12 C45 H45A 107.2 . .
C46 C45 H45B 107.2 . .
Sn12 C45 H45B 107.2 . .
H45A C45 H45B 106.8 . .
C46B C45 H45C 108.0 . .
Sn12 C45 H45C 108.0 . .
C46B C45 H45D 108.0 . .
Sn12 C45 H45D 108.0 . .
H45C C45 H45D 107.2 . .
C45 C46 C47 109.8(19) . .
C45 C46 H46A 109.7 . .
C47 C46 H46A 109.7 . .
C45 C46 H46B 109.7 . .
C47 C46 H46B 109.7 . .
H46A C46 H46B 108.2 . .
C46 C47 C48 106.6(18) . .
C46 C47 H47A 110.4 . .
C48 C47 H47A 110.4 . .
C46 C47 H47B 110.4 . .
C48 C47 H47B 110.4 . .
H47A C47 H47B 108.6 . .
C47 C48 H48A 109.5 . .
C47 C48 H48B 109.5 . .
H48A C48 H48B 109.5 . .
C47 C48 H48C 109.5 . .
H48A C48 H48C 109.5 . .
H48B C48 H48C 109.5 . .
C45 C46B C47B 109.5(17) . .
C45 C46B H46C 109.8 . .
C47B C46B H46C 109.8 . .
C45 C46B H46D 109.8 . .
C47B C46B H46D 109.8 . .
H46C C46B H46D 108.2 . .
C46B C47B C48B 101.7(15) . .
C46B C47B H47C 111.4 . .
C48B C47B H47C 111.4 . .
C46B C47B H47D 111.4 . .
C48B C47B H47D 111.4 . .
H47C C47B H47D 109.3 . .
C47B C48B H48D 109.5 . .
C47B C48B H48E 109.5 . .
H48D C48B H48E 109.5 . .
C47B C48B H48F 109.5 . .
H48D C48B H48F 109.5 . .
H48E C48B H48F 109.5 . .
C50 C49 Sn13 101(2) . .
C50 C49 H49A 111.6 . .
Sn13 C49 H49A 111.7 . .
C50 C49 H49B 111.7 . .
Sn13 C49 H49B 111.7 . .
H49A C49 H49B 109.4 . .
C49 C50 C51 107.3(17) . .
C49 C50 H50A 110.3 . .
C51 C50 H50A 110.3 . .
C49 C50 H50B 110.2 . .
C51 C50 H50B 110.2 . .
H50A C50 H50B 108.5 . .
C50 C51 C52 105.4(17) . .
C50 C51 H51A 110.6 . .
C52 C51 H51A 110.7 . .
C50 C51 H51B 110.7 . .
C52 C51 H51B 110.7 . .
H51A C51 H51B 108.8 . .
C51 C52 H52A 109.5 . .
C51 C52 H52B 109.5 . .
H52A C52 H52B 109.5 . .
C51 C52 H52C 109.5 . .
H52A C52 H52C 109.5 . .
H52B C52 H52C 109.5 . .
C50B C49B Sn13 103.2(19) . .
C50B C49B H49C 111.1 . .
Sn13 C49B H49C 111.1 . .
C50B C49B H49D 111.1 . .
Sn13 C49B H49D 111.1 . .
H49C C49B H49D 109.1 . .
C49B C50B C51B 109.2(17) . .
C49B C50B H50C 109.8 . .
C51B C50B H50C 109.8 . .
C49B C50B H50D 109.8 . .
C51B C50B H50D 109.8 . .
H50C C50B H50D 108.3 . .
C50B C51B C52B 102.2(15) . .
C50B C51B H51C 111.3 . .
C52B C51B H51C 111.3 . .
C50B C51B H51D 111.3 . .
C52B C51B H51D 111.3 . .
H51C C51B H51D 109.2 . .
C51B C52B H52D 109.5 . .
C51B C52B H52E 109.5 . .
H52D C52B H52E 109.5 . .
C51B C52B H52F 109.5 . .
H52D C52B H52F 109.5 . .
H52E C52B H52F 109.5 . .
O31 C53 O30 130.4(12) . .
O31 C53 C54 118.5(16) . .
O30 C53 C54 111.1(15) . .
N1 C54 C53 109.2(13) . .
N1B C54 C53 109.7(13) . .
N1 C54 H54A 109.8 . .
C53 C54 H54A 109.8 . .
N1 C54 H54B 109.8 . .
C53 C54 H54B 109.8 . .
H54A C54 H54B 108.3 . .
N1B C54 H54C 109.7 . .
C53 C54 H54C 109.7 . .
N1B C54 H54D 109.7 . .
C53 C54 H54D 109.7 . .
H54C C54 H54D 108.2 . .
O33 C56 O32 130.3(12) . .
O33 C56 C57 119.8(13) . .
O32 C56 C57 109.9(13) . .
N5B C57 C56 113.9(13) . .
N5 C57 C56 108.8(14) . .
N5 C57 H57A 109.9 . .
C56 C57 H57A 109.9 . .
N5 C57 H57B 109.9 . .
C56 C57 H57B 109.9 . .
H57A C57 H57B 108.3 . .
N5B C57 H57C 108.8 . .
C56 C57 H57C 108.8 . .
N5B C57 H57D 108.8 . .
C56 C57 H57D 108.8 . .
H57C C57 H57D 107.7 . .
O34 C59 O35 128.3(16) . .
O34 C59 C60 107.9(16) . .
O35 C59 C60 123.8(17) . .
N9B C60 C59 110.1(17) . .
N9 C60 C59 101.4(13) . .
N9 C60 H60A 111.5 . .
C59 C60 H60A 111.5 . .
N9 C60 H60B 111.5 . .
C59 C60 H60B 111.5 . .
H60A C60 H60B 109.3 . .
N9B C60 H60C 109.6 . .
C59 C60 H60C 109.6 . .
N9B C60 H60D 109.6 . .
C59 C60 H60D 109.6 . .
H60C C60 H60D 108.2 . .
C54 N1 N2 126.3(14) . .
C54 N1 C55 125.4(14) . .
N2 N1 C55 108.3(11) . .
N3 N2 N1 107.9(11) . .
N2 N3 N4 108.2(11) . .
C55 N4 N3 107.4(11) . .
N1 C55 N4 108.2(11) . .
N1 C55 H55A 125.9 . .
N4 C55 H55A 125.9 . .
C55B N1B N2B 108.2(10) . .
C55B N1B C54 132(2) . .
N2B N1B C54 120(2) . .
N1B N2B N3B 107.5(10) . .
N4B N3B N2B 107.6(10) . .
N3B N4B C55B 108.7(11) . .
N1B C55B N4B 107.7(10) . .
N1B C55B H55B 126.1 . .
N4B C55B H55B 126.1 . .
N6 N5 C58 107.7(11) . .
N6 N5 C57 138(3) . .
C58 N5 C57 114(3) . .
N7 N6 N5 108.1(11) . .
N6 N7 N8 107.8(11) . .
C58 N8 N7 108.2(11) . .
N8 C58 N5 107.6(11) . .
N8 C58 H58A 126.2 . .
N5 C58 H58A 126.2 . .
C58B N5B N6B 108.8(10) . .
C58B N5B C57 134(3) . .
N6B N5B C57 117(2) . .
N7B N6B N5B 106.9(10) . .
N6B N7B N8B 108.1(11) . .
C58B N8B N7B 106.9(10) . .
N5B C58B N8B 108.6(11) . .
N5B C58B H58B 125.7 . .
N8B C58B H58B 125.7 . .
N10 N9 C61 106.1(11) . .
N10 N9 C60 128.1(15) . .
C61 N9 C60 125.7(14) . .
N9 N10 N11 109.6(11) . .
N10 N11 N12 107.6(11) . .
C61 N12 N11 107.4(11) . .
N12 C61 N9 108.9(11) . .
N12 C61 H61A 125.5 . .
N9 C61 H61A 125.5 . .
C60 N9B N10B 127(4) . .
C60 N9B C61B 125(4) . .
N10B N9B C61B 108.1(10) . .
N11B N10B N9B 107.8(11) . .
N10B N11B N12B 109.9(11) . .
N11B N12B C61B 106.1(11) . .
N9B C61B N12B 108.0(11) . .
N9B C61B H61B 126.0 . .
N12B C61B H61B 126.0 . .

loop_
_geom_bond_atom_site_label_1
_geom_bond_atom_site_label_2
_geom_bond_distance
_geom_bond_site_symmetry_2
Sn1 O16 2.101(7) .
Sn1 O14 2.107(7) .
Sn1 O11 2.159(6) .
Sn1 O21 2.161(7) .
Sn1 C1 2.178(10) .
Sn1 O7 2.245(7) .
Sn2 O11 2.080(6) .
Sn2 O12 2.092(7) .
Sn2 O10 2.100(6) .
Sn2 O5 2.102(6) 2_665
Sn2 O15 2.101(7) .
Sn2 O5 2.115(6) .
Sn2 Sn2 3.189(3) 2_665
Sn3 O17 2.040(6) .
Sn3 O1 2.052(7) .
Sn3 O14 2.061(6) .
Sn3 O5 2.111(6) .
Sn3 O7 2.129(7) .
Sn3 O4 2.148(7) .
Sn4 O28 2.109(8) .
Sn4 O1 2.113(6) .
Sn4 O16 2.134(7) .
Sn4 C13 2.160(15) .
Sn4 O24 2.191(8) .
Sn4 O31 2.248(8) .
Sn5 O25 2.110(8) .
Sn5 O29 2.118(7) .
Sn5 O1 2.126(7) .
Sn5 O24 2.160(7) .
Sn5 C17 2.229(14) .
Sn5 O34 2.259(9) .
Sn6 O29 2.091(7) .
Sn6 O17 2.140(6) .
Sn6 O10 2.160(6) 2_665
Sn6 O18 2.159(8) .
Sn6 O4 2.192(7) .
Sn6 C21 2.193(9) .
Sn7 O17 2.053(7) .
Sn7 O36 2.126(7) .
Sn7 O27 2.157(7) .
Sn7 C25 2.195(12) .
Sn7 O12 2.191(6) 2_665
Sn7 O18 2.238(7) .
Sn8 O36 2.106(7) .
Sn8 O23 2.119(8) .
Sn8 O6 2.154(9) .
Sn8 C29 2.206(19) .
Sn8 O8 2.208(8) .
Sn8 O32 2.214(8) .
Sn9 O14 2.067(7) .
Sn9 O3 2.101(7) .
Sn9 O27 2.145(7) .
Sn9 O15 2.189(6) .
Sn9 C33 2.208(12) .
Sn9 O21 2.206(7) .
Sn10 O25 2.108(7) .
Sn10 O36 2.117(8) .
Sn10 O29 2.136(8) .
Sn10 O6 2.195(8) .
Sn10 C37 2.221(12) .
Sn10 O35 2.305(10) .
Sn11 O28 2.111(7) .
Sn11 O3 2.122(7) .
Sn11 O16 2.121(8) .
Sn11 C41 2.173(11) .
Sn11 O9 2.186(8) .
Sn11 O30 2.224(9) .
Sn12 O3 2.106(7) .
Sn12 O23 2.119(8) .
Sn12 O9 2.128(8) .
Sn12 C45 2.191(14) .
Sn12 O8 2.191(8) .
Sn12 O33 2.253(8) .
Sn13 O28 1.996(8) .
Sn13 O25 2.005(7) .
Sn13 O23 2.006(8) .
Sn13 C49B 2.19(2) .
Sn13 C49 2.19(2) .
O30 C53 1.267(19) .
O31 C53 1.299(18) .
O32 C56 1.289(15) .
O33 C56 1.273(16) .
O34 C59 1.248(18) .
O35 C59 1.260(18) .
C1 C2B 1.492(16) .
C1 C2 1.505(19) .
C1 H1A 0.9700 .
C1 H1B 0.9700 .
C1 H1C 0.9700 .
C1 H1D 0.9700 .
C2 C3 1.52(2) .
C2 H2A 0.9700 .
C2 H2B 0.9700 .
C3 C4 1.517(19) .
C3 H3A 0.9700 .
C3 H3B 0.9700 .
C4 H4A 0.9600 .
C4 H4B 0.9600 .
C4 H4C 0.9600 .
C2B C3B 1.528(19) .
C2B H2C 0.9700 .
C2B H2D 0.9700 .
C3B C4B 1.514(18) .
C3B H3C 0.9700 .
C3B H3D 0.9700 .
C4B H4D 0.9600 .
C4B H4E 0.9600 .
C4B H4F 0.9600 .
C13 C14B 1.463(17) .
C13 C14 1.479(19) .
C13 H13A 0.9700 .
C13 H13B 0.9700 .
C13 H13C 0.9700 .
C13 H13D 0.9700 .
C14 C15 1.533(19) .
C14 H14A 0.9700 .
C14 H14B 0.9700 .
C15 C16 1.52(2) .
C15 H15A 0.9700 .
C15 H15B 0.9700 .
C16 H16A 0.9600 .
C16 H16B 0.9600 .
C16 H16C 0.9600 .
C14B C15B 1.526(18) .
C14B H14C 0.9700 .
C14B H14D 0.9700 .
C15B C16B 1.537(18) .
C15B H15C 0.9700 .
C15B H15D 0.9700 .
C16B H16D 0.9600 .
C16B H16E 0.9600 .
C16B H16F 0.9600 .
C17 C18 1.520(19) .
C17 C18B 1.537(16) .
C17 H17A 0.9700 .
C17 H17B 0.9700 .
C17 H17C 0.9700 .
C17 H17D 0.9700 .
C18 C19 1.519(19) .
C18 H18A 0.9700 .
C18 H18B 0.9700 .
C19 C20 1.522(19) .
C19 H19A 0.9700 .
C19 H19B 0.9700 .
C20 H20A 0.9600 .
C20 H20B 0.9600 .
C20 H20C 0.9600 .
C18B C19B 1.509(17) .
C18B H18C 0.9700 .
C18B H18D 0.9700 .
C19B C20B 1.562(17) .
C19B H19C 0.9700 .
C19B H19D 0.9700 .
C20B H20D 0.9600 .
C20B H20E 0.9600 .
C20B H20F 0.9600 .
C21 C22 1.523(19) .
C21 C22B 1.531(16) .
C21 H21A 0.9700 .
C21 H21B 0.9700 .
C21 H21C 0.9700 .
C21 H21D 0.9700 .
C22 C23 1.525(19) .
C22 H22A 0.9700 .
C22 H22B 0.9700 .
C23 C24 1.531(19) .
C23 H23A 0.9700 .
C23 H23B 0.9700 .
C24 H24A 0.9600 .
C24 H24B 0.9600 .
C24 H24C 0.9600 .
C22B C23B 1.528(17) .
C22B H22C 0.9700 .
C22B H22D 0.9700 .
C23B C24B 1.546(17) .
C23B H23C 0.9700 .
C23B H23D 0.9700 .
C24B H24D 0.9600 .
C24B H24E 0.9600 .
C24B H24F 0.9600 .
C25 C26 1.523(13) .
C25 H25C 0.9700 .
C25 H25D 0.9700 .
C26 C27 1.532(15) .
C26 H26A 0.9700 .
C26 H26B 0.9700 .
C27 C28 1.544(15) .
C27 H27A 0.9700 .
C27 H27B 0.9700 .
C28 H28A 0.9600 .
C28 H28B 0.9600 .
C28 H28C 0.9600 .
C29 C30 1.479(17) .
C29 H29A 0.9700 .
C29 H29B 0.9700 .
C30 C31 1.582(17) .
C30 H30C 0.9700 .
C30 H30D 0.9700 .
C31 C32 1.555(18) .
C31 H31C 0.9700 .
C31 H31D 0.9700 .
C32 H32D 0.9600 .
C32 H32E 0.9600 .
C32 H32F 0.9600 .
C33 C34 1.499(19) .
C33 C34B 1.515(16) .
C33 H33A 0.9700 .
C33 H33B 0.9700 .
C33 H33C 0.9700 .
C33 H33D 0.9700 .
C34 C35 1.530(19) .
C34 H34A 0.9700 .
C34 H34B 0.9700 .
C35 C36 1.51(2) .
C35 H35A 0.9700 .
C35 H35B 0.9700 .
C36 H36A 0.9600 .
C36 H36B 0.9600 .
C36 H36C 0.9600 .
C34B C35B 1.522(17) .
C34B H34C 0.9700 .
C34B H34D 0.9700 .
C35B C36B 1.492(17) .
C35B H35C 0.9700 .
C35B H35D 0.9700 .
C36B H36D 0.9600 .
C36B H36E 0.9600 .
C36B H36F 0.9600 .
C37 C38B 1.520(16) .
C37 C38 1.554(17) .
C37 H37A 0.9700 .
C37 H37B 0.9700 .
C37 H37C 0.9700 .
C37 H37D 0.9700 .
C38 C39 1.522(18) .
C38 H38C 0.9700 .
C38 H38D 0.9700 .
C39 C40 1.568(19) .
C39 H39C 0.9700 .
C39 H39D 0.9700 .
C40 H40D 0.9600 .
C40 H40E 0.9600 .
C40 H40F 0.9600 .
C38B C39B 1.538(17) .
C38B H38A 0.9700 .
C38B H38B 0.9700 .
C39B C40B 1.565(18) .
C39B H39A 0.9700 .
C39B H39B 0.9700 .
C40B H40A 0.9600 .
C40B H40B 0.9600 .
C40B H40C 0.9600 .
C41 C42 1.546(18) .
C41 H41A 0.9700 .
C41 H41B 0.9700 .
C42 C43 1.467(17) .
C42 H42A 0.9700 .
C42 H42B 0.9700 .
C43 C44 1.54(2) .
C43 H43A 0.9700 .
C43 H43B 0.9700 .
C44 H44A 0.9600 .
C44 H44B 0.9600 .
C44 H44C 0.9600 .
C45 C46B 1.483(17) .
C45 C46 1.493(19) .
C45 H45A 0.9700 .
C45 H45B 0.9700 .
C45 H45C 0.9700 .
C45 H45D 0.9700 .
C46 C47 1.52(2) .
C46 H46A 0.9700 .
C46 H46B 0.9700 .
C47 C48 1.521(19) .
C47 H47A 0.9700 .
C47 H47B 0.9700 .
C48 H48A 0.9600 .
C48 H48B 0.9600 .
C48 H48C 0.9600 .
C46B C47B 1.561(18) .
C46B H46C 0.9700 .
C46B H46D 0.9700 .
C47B C48B 1.566(18) .
C47B H47C 0.9700 .
C47B H47D 0.9700 .
C48B H48D 0.9600 .
C48B H48E 0.9600 .
C48B H48F 0.9600 .
C49 C50 1.51(2) .
C49 H49A 0.9700 .
C49 H49B 0.9700 .
C50 C51 1.541(19) .
C50 H50A 0.9700 .
C50 H50B 0.9700 .
C51 C52 1.535(19) .
C51 H51A 0.9700 .
C51 H51B 0.9700 .
C52 H52A 0.9600 .
C52 H52B 0.9600 .
C52 H52C 0.9600 .
C49B C50B 1.471(19) .
C49B H49C 0.9700 .
C49B H49D 0.9700 .
C50B C51B 1.560(18) .
C50B H50C 0.9700 .
C50B H50D 0.9700 .
C51B C52B 1.561(18) .
C51B H51C 0.9700 .
C51B H51D 0.9700 .
C52B H52D 0.9600 .
C52B H52E 0.9600 .
C52B H52F 0.9600 .
C53 C54 1.559(13) .
C54 N1 1.441(17) .
C54 N1B 1.459(15) .
C54 H54A 0.9700 .
C54 H54B 0.9700 .
C54 H54C 0.9700 .
C54 H54D 0.9700 .
C56 C57 1.537(14) .
C57 N5B 1.446(15) .
C57 N5 1.482(17) .
C57 H57A 0.9700 .
C57 H57B 0.9700 .
C57 H57C 0.9700 .
C57 H57D 0.9700 .
C59 C60 1.588(15) .
C60 N9B 1.436(16) .
C60 N9 1.515(18) .
C60 H60A 0.9700 .
C60 H60B 0.9700 .
C60 H60C 0.9700 .
C60 H60D 0.9700 .
N1 N2 1.436(17) .
N1 C55 1.439(17) .
N2 N3 1.432(17) .
N3 N4 1.456(17) .
N4 C55 1.433(17) .
C55 H55A 0.9300 .
N1B C55B 1.419(16) .
N1B N2B 1.442(15) .
N2B N3B 1.442(16) .
N3B N4B 1.417(16) .
N4B C55B 1.437(16) .
C55B H55B 0.9300 .
N5 N6 1.438(17) .
N5 C58 1.445(17) .
N6 N7 1.427(17) .
N7 N8 1.444(17) .
N8 C58 1.429(17) .
C58 H58A 0.9300 .
N5B C58B 1.405(16) .
N5B N6B 1.447(16) .
N6B N7B 1.412(16) .
N7B N8B 1.458(17) .
N8B C58B 1.419(16) .
C58B H58B 0.9300 .
N9 N10 1.437(17) .
N9 C61 1.463(17) .
N10 N11 1.443(17) .
N11 N12 1.449(17) .
N12 C61 1.443(17) .
C61 H61A 0.9300 .
N9B N10B 1.439(16) .
N9B C61B 1.437(17) .
N10B N11B 1.403(16) .
N11B N12B 1.447(16) .
N12B C61B 1.451(17) .
C61B H61B 0.9300 .
